data_7118399
loop_
_publ_author_name
'Ichiro Hisaki'
'Nobuaki Ikenaka'
'Norimitsu Tohnai'
'Mikiji Miyata'

_publ_section_title
;
 Polymorphs of layered assemblies of hydrogen-bonded hexagonal networks
 caused by conformational frustration
;
_journal_name_full Chem.Commun.
_journal_page_first 300
_journal_volume 52
_journal_year 2016
_chemical_formula_moiety '2(C60 H36 O12), 5(C8 H8 O2)'
_chemical_formula_sum 'C160 H112 O34'
_chemical_formula_weight 2578.62
_space_group_crystal_system triclinic
_space_group_IT_number 2
_space_group_name_Hall '-P 1'
_space_group_name_H-M_alt 'P -1'
_symmetry_space_group_name_Hall '-P 1'
_symmetry_space_group_name_H-M 'P -1'
_atom_sites_solution_hydrogens geom
_atom_sites_solution_primary direct
_atom_sites_solution_secondary difmap
_audit_update_record
;
2015-10-16 deposited with the CCDC.
2015-10-22 downloaded from the CCDC.
;
_cell_angle_alpha 93.295(3)
_cell_angle_beta 93.991(3)
_cell_angle_gamma 102.380(3)
_cell_formula_units_Z 2
_cell_length_a 12.8218(9)
_cell_length_b 15.8756(11)
_cell_length_c 38.6736(18)
_cell_measurement_temperature 213
_cell_volume 7649.3(8)
_computing_cell_refinement HKL2000
_computing_data_collection DENZO
_computing_data_reduction HKL2000
_computing_molecular_graphics 'CrystalStructure 4.1.1'
_computing_publication_material 'CrystalStructure 4.1.1 (Rigaku, 2015)'
_computing_structure_refinement 'SHELXL Version 2014/7 (Sheldrick, 2008)'
_computing_structure_solution 'SHELXD Version 2013/2 (Sheldrick, 2008)'
_diffrn_ambient_temperature 213
_diffrn_measured_fraction_theta_full 0.862
_diffrn_measured_fraction_theta_max 0.862
_diffrn_measurement_device_type 'CCD (MX225HE Rayonix)'
_diffrn_radiation_type synchrotron
_diffrn_radiation_wavelength 0.80000
_diffrn_reflns_av_R_equivalents 0.058
_diffrn_reflns_laue_measured_fraction_full 0.862
_diffrn_reflns_laue_measured_fraction_max 0.862
_diffrn_reflns_limit_h_max 14
_diffrn_reflns_limit_h_min -14
_diffrn_reflns_limit_k_max 18
_diffrn_reflns_limit_k_min -18
_diffrn_reflns_limit_l_max 45
_diffrn_reflns_limit_l_min 0
_diffrn_reflns_number 42603
_diffrn_reflns_point_group_measured_fraction_full 0.862
_diffrn_reflns_point_group_measured_fraction_max 0.862
_diffrn_reflns_theta_full 28.067
_diffrn_reflns_theta_max 28.067
_diffrn_reflns_theta_min 1.482
_diffrn_standards_interval_count .
_diffrn_standards_number 0
_exptl_absorpt_coefficient_mu 0.000
_exptl_absorpt_correction_type none
_exptl_crystal_colour colorless
_exptl_crystal_density_diffrn 1.119
_exptl_crystal_density_method 'not measured'
_exptl_crystal_description block
_exptl_crystal_F_000 2688.00
_exptl_crystal_recrystallization_method 'Re-crystallisation from solvent: N,N-dimethylformamide, methyl benzoate'
_exptl_crystal_size_max 0.05
_exptl_crystal_size_mid 0.01
_exptl_crystal_size_min 0.01
_refine_diff_density_max 1.08
_refine_diff_density_min -0.57
_refine_ls_extinction_method none
_refine_ls_goodness_of_fit_ref 1.257
_refine_ls_hydrogen_treatment constr
_refine_ls_number_parameters 1752
_refine_ls_number_reflns 22464
_refine_ls_number_restraints 0
_refine_ls_R_factor_all 0.1592
_refine_ls_R_factor_gt 0.1075
_refine_ls_shift/su_max 0.000
_refine_ls_structure_factor_coef Fsqd
_refine_ls_weighting_details 'w = 1/[\s^2^(Fo^2^)+(0.2000P)^2^] where P=(Fo^2^+2Fc^2^)/3'
_refine_ls_weighting_scheme calc
_refine_ls_wR_factor_gt 0.3173
_refine_ls_wR_factor_ref 0.3604
_reflns_Friedel_coverage 0.000
_reflns_friedel_fraction_full .
_reflns_friedel_fraction_max .
_reflns_number_gt 13044
_reflns_number_total 22464
_reflns_threshold_expression F^2^>2.0\s(F^2^)
_cod_data_source_file c5cc07690k2.cif
_cod_data_source_block 1_2D4
_cod_database_code 7118399
_platon_squeeze_void_probe_radius 1.20

loop_
_space_group_symop_id
_space_group_symop_operation_xyz
1 +X,+Y,+Z
2 -X,-Y,-Z

loop_
_atom_site_label
_atom_site_type_symbol
_atom_site_fract_x
_atom_site_fract_y
_atom_site_fract_z
_atom_site_U_iso_or_equiv
_atom_site_adp_type
_atom_site_occupancy
_atom_site_site_symmetry_order
_atom_site_calc_flag
_atom_site_refinement_flags_posn
_atom_site_refinement_flags_adp
_atom_site_refinement_flags_occupancy
_atom_site_disorder_assembly
_atom_site_disorder_group
O1 O 0.6699(8) 0.7656(6) 0.2189(2) 0.197(5) Uani 1 1 d . . . . .
H1O H 0.6246 0.7863 0.2084 0.237 Uiso 1 1 calc R U . . .
O2 O 0.5420(8) 0.6826(6) 0.2177(2) 0.167(3) Uani 1 1 d . . . . .
O3 O 0.8119(4) 0.5853(3) 0.41514(10) 0.0899(15) Uani 1 1 d . . . . .
H3O H 0.7942 0.5956 0.4346 0.108 Uiso 1 1 calc R U . . .
O4 O 0.7636(4) 0.4496(3) 0.42921(9) 0.0746(13) Uani 1 1 d . . . . .
O5 O 1.2897(4) 0.0600(3) 0.42337(9) 0.0831(14) Uani 1 1 d . . . . .
O6 O 1.2046(5) -0.0695(3) 0.40003(10) 0.0954(16) Uani 1 1 d . . . . .
H6O H 1.2171 -0.0830 0.4198 0.114 Uiso 1 1 calc R U . . .
O7 O 1.5261(7) -0.1315(5) 0.2430(2) 0.203(5) Uani 1 1 d . . . . .
O8 O 1.4209(6) -0.2001(5) 0.20360(15) 0.144(3) Uani 1 1 d . . . . .
H8O H 1.4651 -0.2304 0.2048 0.173 Uiso 1 1 calc R U . . .
O9 O 1.1714(5) 0.0111(3) -0.01727(10) 0.0911(16) Uani 1 1 d . . . . .
O10 O 1.2188(4) 0.1420(3) -0.03545(10) 0.0861(15) Uani 1 1 d . . . . .
H10O H 1.2422 0.1148 -0.0506 0.103 Uiso 1 1 calc R U . . .
O11 O 0.6952(4) 0.3945(3) -0.02309(10) 0.0887(15) Uani 1 1 d . . . . .
H11O H 0.6768 0.4196 -0.0396 0.106 Uiso 1 1 calc R U . . .
O12 O 0.8321(4) 0.5074(3) -0.01797(10) 0.0868(14) Uani 1 1 d . . . . .
O13 O 0.9252(4) -0.2178(3) 0.28811(12) 0.0895(16) Uani 1 1 d . . . . .
H13O H 0.9629 -0.2532 0.2861 0.107 Uiso 1 1 calc R U . . .
O14 O 1.0219(4) -0.1569(3) 0.24718(12) 0.0792(14) Uani 1 1 d . . . . .
O15 O 0.7823(4) 0.0539(3) 0.07655(10) 0.0833(14) Uani 1 1 d . . . . .
H15O H 0.7986 0.0264 0.0600 0.100 Uiso 1 1 calc R U . . .
O16 O 0.7208(4) -0.0796(3) 0.09267(10) 0.0860(14) Uani 1 1 d . . . . .
O17 O 0.3764(4) 0.5336(3) 0.07872(10) 0.0829(14) Uani 1 1 d . . . . .
O18 O 0.2131(4) 0.4540(3) 0.08117(9) 0.0806(13) Uani 1 1 d . . . . .
H18O H 0.2040 0.4721 0.0620 0.097 Uiso 1 1 calc R U . . .
O19 O 0.1549(4) 0.7387(3) 0.24649(12) 0.0961(17) Uani 1 1 d . . . . .
H19O H 0.1128 0.7710 0.2471 0.115 Uiso 1 1 calc R U . . .
O20 O 0.0477(4) 0.6689(3) 0.28359(14) 0.0861(15) Uani 1 1 d . . . . .
O21 O 0.3106(4) 0.5068(3) 0.51061(9) 0.0791(13) Uani 1 1 d . . . . .
H21O H 0.2802 0.5177 0.5277 0.095 Uiso 1 1 calc R U . . .
O22 O 0.2612(4) 0.3724(3) 0.52699(10) 0.0844(14) Uani 1 1 d . . . . .
O23 O 0.7537(4) 0.1291(3) 0.54002(10) 0.0872(15) Uani 1 1 d . . . . .
O24 O 0.6601(4) 0.0007(3) 0.51726(10) 0.0914(15) Uani 1 1 d . . . . .
H24O H 0.6838 -0.0150 0.5354 0.110 Uiso 1 1 calc R U . . .
O25 O 0.7764(5) 0.4756(4) 0.13855(13) 0.1087(18) Uani 1 1 d . . . . .
O26 O 0.6431(5) 0.3853(4) 0.10681(15) 0.1018(17) Uani 1 1 d . . . . .
O27 O 0.3854(8) 0.7538(6) 0.0917(2) 0.169(3) Uani 1 1 d . . . . .
O28 O 0.4421(6) 0.6925(4) 0.13782(17) 0.122(2) Uani 1 1 d . . . . .
O29 O 0.0993(5) 0.3151(4) 0.34503(11) 0.0986(17) Uani 1 1 d . . . . .
O30 O 0.0973(7) 0.3661(5) 0.39885(14) 0.151(3) Uani 1 1 d . . . . .
O31 O 0.4471(8) 0.9263(6) 0.3562(2) 0.169(3) Uani 1 1 d . . . . .
O32 O 0.6204(10) 0.9462(9) 0.3585(3) 0.215(5) Uani 1 1 d . . . . .
O33 O 0.0411(6) 0.9628(5) 0.14325(14) 0.130(2) Uani 1 1 d . . . . .
O34 O -0.0665(6) 0.8357(5) 0.12323(15) 0.1085(18) Uani 1 1 d . . . . .
C1 C 0.9056(5) 0.4052(4) 0.21004(11) 0.0554(15) Uani 1 1 d . . . . .
H1 H 0.8853 0.4284 0.1898 0.067 Uiso 1 1 calc R U . . .
C2 C 0.8748(4) 0.4360(3) 0.24103(11) 0.0506(14) Uani 1 1 d . . . . .
C3 C 0.9019(4) 0.3979(4) 0.27195(11) 0.0507(14) Uani 1 1 d . . . . .
C4 C 0.9609(4) 0.3349(3) 0.26969(11) 0.0522(14) Uani 1 1 d . . . . .
H4 H 0.9788 0.3104 0.2899 0.063 Uiso 1 1 calc R U . . .
C5 C 0.9955(4) 0.3057(3) 0.23808(11) 0.0501(14) Uani 1 1 d . . . . .
C6 C 1.0614(4) 0.2409(3) 0.23653(11) 0.0464(13) Uani 1 1 d . . . . .
C7 C 1.1040(4) 0.2106(3) 0.26672(11) 0.0482(13) Uani 1 1 d . . . . .
H7 H 1.0920 0.2348 0.2882 0.058 Uiso 1 1 calc R U . . .
C8 C 1.1620(4) 0.1477(3) 0.26634(11) 0.0495(13) Uani 1 1 d . . . . .
C9 C 1.1851(4) 0.1126(3) 0.23363(11) 0.0490(14) Uani 1 1 d . . . . .
C10 C 1.1427(4) 0.1419(4) 0.20367(11) 0.0525(14) Uani 1 1 d . . . . .
H10 H 1.1545 0.1174 0.1823 0.063 Uiso 1 1 calc R U . . .
C11 C 1.0832(4) 0.2061(3) 0.20406(11) 0.0473(13) Uani 1 1 d . . . . .
C12 C 1.0430(4) 0.2363(3) 0.17179(10) 0.0481(14) Uani 1 1 d . . . . .
C13 C 1.0596(5) 0.2030(3) 0.13934(11) 0.0528(15) Uani 1 1 d . . . . .
H13 H 1.0952 0.1578 0.1382 0.063 Uiso 1 1 calc R U . . .
C14 C 1.0265(5) 0.2329(3) 0.10841(10) 0.0505(14) Uani 1 1 d . . . . .
C15 C 0.9704(4) 0.3014(3) 0.11028(10) 0.0505(14) Uani 1 1 d . . . . .
C16 C 0.9557(4) 0.3363(3) 0.14220(11) 0.0487(14) Uani 1 1 d . . . . .
H16 H 0.9217 0.3825 0.1432 0.058 Uiso 1 1 calc R U . . .
C17 C 0.9893(4) 0.3061(3) 0.17366(11) 0.0487(14) Uani 1 1 d . . . . .
C18 C 0.9662(5) 0.3405(4) 0.20724(11) 0.0530(15) Uani 1 1 d . . . . .
C19 C 0.8120(5) 0.5047(4) 0.23931(11) 0.0553(15) Uani 1 1 d . . . . .
C20 C 0.8498(6) 0.5768(4) 0.22065(14) 0.081(2) Uani 1 1 d . . . . .
H20 H 0.9146 0.5821 0.2106 0.098 Uiso 1 1 calc R U . . .
C21 C 0.7913(7) 0.6396(5) 0.21710(16) 0.091(2) Uani 1 1 d . . . . .
H21 H 0.8176 0.6874 0.2049 0.109 Uiso 1 1 calc R U . . .
C22 C 0.6950(5) 0.6328(4) 0.23125(16) 0.0704(18) Uani 1 1 d . . . . .
C23 C 0.6594(5) 0.5606(4) 0.2491(2) 0.089(2) Uani 1 1 d . . . . .
H23 H 0.5937 0.5546 0.2585 0.106 Uiso 1 1 calc R U . . .
C24 C 0.7156(5) 0.4972(4) 0.25361(17) 0.0690(17) Uani 1 1 d . . . . .
H24 H 0.6891 0.4500 0.2661 0.083 Uiso 1 1 calc R U . . .
C25 C 0.6257(9) 0.6995(5) 0.2318(4) 0.187(7) Uani 1 1 d . . . . .
C26 C 0.8749(4) 0.4262(3) 0.30682(11) 0.0499(14) Uani 1 1 d . . . . .
C27 C 0.8916(5) 0.5131(4) 0.31820(12) 0.0537(14) Uani 1 1 d . . . . .
H27 H 0.9185 0.5550 0.3034 0.064 Uiso 1 1 calc R U . . .
C28 C 0.8689(5) 0.5383(4) 0.35133(13) 0.0609(15) Uani 1 1 d . . . . .
H28 H 0.8816 0.5967 0.3587 0.073 Uiso 1 1 calc R U . . .
C29 C 0.8271(5) 0.4759(4) 0.37339(12) 0.0567(15) Uani 1 1 d . . . . .
C30 C 0.8121(5) 0.3894(4) 0.36298(12) 0.0559(15) Uani 1 1 d . . . . .
H30 H 0.7860 0.3476 0.3780 0.067 Uiso 1 1 calc R U . . .
C31 C 0.8362(5) 0.3648(4) 0.33007(12) 0.0567(15) Uani 1 1 d . . . . .
H31 H 0.8265 0.3063 0.3233 0.068 Uiso 1 1 calc R U . . .
C32 C 0.7986(5) 0.5020(4) 0.40886(14) 0.0636(16) Uani 1 1 d . . . . .
C33 C 1.1899(5) 0.1125(4) 0.30021(12) 0.0527(14) Uani 1 1 d . . . . .
C34 C 1.2369(5) 0.1662(4) 0.32846(12) 0.0559(14) Uani 1 1 d . . . . .
H34 H 1.2577 0.2253 0.3262 0.067 Uiso 1 1 calc R U . . .
C35 C 1.2542(5) 0.1340(4) 0.36053(12) 0.0584(15) Uani 1 1 d . . . . .
H35 H 1.2856 0.1717 0.3795 0.070 Uiso 1 1 calc R U . . .
C36 C 1.2253(5) 0.0478(4) 0.36416(12) 0.0615(16) Uani 1 1 d . . . . .
C37 C 1.1760(5) -0.0093(4) 0.33502(13) 0.0636(16) Uani 1 1 d . . . . .
H37 H 1.1551 -0.0684 0.3373 0.076 Uiso 1 1 calc R U . . .
C38 C 1.1599(5) 0.0234(4) 0.30385(12) 0.0593(16) Uani 1 1 d . . . . .
H38 H 1.1284 -0.0138 0.2847 0.071 Uiso 1 1 calc R U . . .
C39 C 1.2425(6) 0.0121(4) 0.39838(14) 0.0688(17) Uani 1 1 d . . . . .
C40 C 1.2528(4) 0.0477(3) 0.23087(11) 0.0493(14) Uani 1 1 d . . . . .
C41 C 1.3509(5) 0.0621(4) 0.24967(15) 0.0637(16) Uani 1 1 d . . . . .
H41 H 1.3751 0.1122 0.2642 0.076 Uiso 1 1 calc R U . . .
C42 C 1.4134(5) 0.0009(4) 0.24679(19) 0.0773(19) Uani 1 1 d . . . . .
H42 H 1.4798 0.0110 0.2595 0.093 Uiso 1 1 calc R U . . .
C43 C 1.3803(5) -0.0732(4) 0.22591(15) 0.0587(15) Uani 1 1 d . . . . .
C44 C 1.2840(5) -0.0869(4) 0.20660(13) 0.0664(17) Uani 1 1 d . . . . .
H44 H 1.2610 -0.1366 0.1918 0.080 Uiso 1 1 calc R U . . .
C45 C 1.2207(5) -0.0264(4) 0.20917(13) 0.0691(18) Uani 1 1 d . . . . .
H45 H 1.1553 -0.0362 0.1960 0.083 Uiso 1 1 calc R U . . .
C46 C 1.4480(5) -0.1379(4) 0.22548(16) 0.0639(16) Uani 1 1 d . . . . .
C47 C 1.0576(5) 0.1965(4) 0.07527(11) 0.0522(14) Uani 1 1 d . . . . .
C48 C 1.1030(5) 0.2486(4) 0.05063(11) 0.0567(15) Uani 1 1 d . . . . .
H48 H 1.1071 0.3078 0.0535 0.068 Uiso 1 1 calc R U . . .
C49 C 1.1423(5) 0.2160(4) 0.02203(12) 0.0596(15) Uani 1 1 d . . . . .
H49 H 1.1736 0.2529 0.0060 0.072 Uiso 1 1 calc R U . . .
C50 C 1.1354(5) 0.1277(4) 0.01707(12) 0.0589(16) Uani 1 1 d . . . . .
C51 C 1.0883(6) 0.0750(4) 0.04103(12) 0.0678(18) Uani 1 1 d . . . . .
H51 H 1.0817 0.0155 0.0377 0.081 Uiso 1 1 calc R U . . .
C52 C 1.0510(5) 0.1081(4) 0.06966(12) 0.0627(16) Uani 1 1 d . . . . .
H52 H 1.0205 0.0710 0.0858 0.075 Uiso 1 1 calc R U . . .
C53 C 1.1779(5) 0.0915(4) -0.01395(13) 0.0641(17) Uani 1 1 d . . . . .
C54 C 0.9227(4) 0.3344(3) 0.07872(11) 0.0498(14) Uani 1 1 d . . . . .
C55 C 0.9548(5) 0.4228(4) 0.07296(12) 0.0602(16) Uani 1 1 d . . . . .
H55 H 1.0058 0.4596 0.0884 0.072 Uiso 1 1 calc R U . . .
C56 C 0.9100(5) 0.4544(4) 0.04430(13) 0.0634(16) Uani 1 1 d . . . . .
H56 H 0.9337 0.5120 0.0398 0.076 Uiso 1 1 calc R U . . .
C57 C 0.8307(5) 0.4016(4) 0.02235(12) 0.0600(16) Uani 1 1 d . . . . .
C58 C 0.7961(5) 0.3151(4) 0.02831(13) 0.0666(17) Uani 1 1 d . . . . .
H58 H 0.7409 0.2796 0.0139 0.080 Uiso 1 1 calc R U . . .
C59 C 0.8456(5) 0.2821(4) 0.05631(12) 0.0605(16) Uani 1 1 d . . . . .
H59 H 0.8256 0.2235 0.0597 0.073 Uiso 1 1 calc R U . . .
C60 C 0.7839(6) 0.4378(5) -0.00844(13) 0.0627(16) Uani 1 1 d . . . . .
C61 C 0.6710(4) 0.1374(3) 0.29587(11) 0.0493(14) Uani 1 1 d . . . . .
H61 H 0.6893 0.1152 0.3166 0.059 Uiso 1 1 calc R U . . .
C62 C 0.7056(4) 0.1066(3) 0.26564(11) 0.0508(14) Uani 1 1 d . . . . .
C63 C 0.6766(4) 0.1389(3) 0.23402(11) 0.0501(14) Uani 1 1 d . . . . .
C64 C 0.6188(4) 0.2034(3) 0.23496(11) 0.0509(14) Uani 1 1 d . . . . .
H64 H 0.6035 0.2272 0.2143 0.061 Uiso 1 1 calc R U . . .
C65 C 0.5827(4) 0.2343(3) 0.26514(10) 0.0461(13) Uani 1 1 d . . . . .
C66 C 0.5160(4) 0.2979(3) 0.26438(11) 0.0453(13) Uani 1 1 d . . . . .
C67 C 0.4850(4) 0.3300(3) 0.23306(10) 0.0491(14) Uani 1 1 d . . . . .
H67 H 0.5096 0.3109 0.2126 0.059 Uiso 1 1 calc R U . . .
C68 C 0.4192(4) 0.3889(3) 0.23120(10) 0.0466(13) Uani 1 1 d . . . . .
C69 C 0.3817(4) 0.4185(3) 0.26224(11) 0.0478(13) Uani 1 1 d . . . . .
C70 C 0.4136(4) 0.3884(3) 0.29298(11) 0.0522(14) Uani 1 1 d . . . . .
H70 H 0.3898 0.4085 0.3134 0.063 Uiso 1 1 calc R U . . .
C71 C 0.4800(4) 0.3290(3) 0.29531(10) 0.0455(13) Uani 1 1 d . . . . .
C72 C 0.5115(4) 0.2974(3) 0.32863(10) 0.0455(13) Uani 1 1 d . . . . .
C73 C 0.4813(4) 0.3287(3) 0.35997(10) 0.0476(13) Uani 1 1 d . . . . .
H73 H 0.4434 0.3725 0.3596 0.057 Uiso 1 1 calc R U . . .
C74 C 0.5047(4) 0.2980(3) 0.39139(11) 0.0493(14) Uani 1 1 d . . . . .
C75 C 0.5628(4) 0.2316(3) 0.39224(11) 0.0496(14) Uani 1 1 d . . . . .
C76 C 0.5947(4) 0.2014(3) 0.36133(10) 0.0489(14) Uani 1 1 d . . . . .
H76 H 0.6336 0.1583 0.3619 0.059 Uiso 1 1 calc R U . . .
C77 C 0.5712(4) 0.2327(3) 0.32912(10) 0.0444(13) Uani 1 1 d . . . . .
C78 C 0.6089(4) 0.2013(3) 0.29697(11) 0.0469(13) Uani 1 1 d . . . . .
C79 C 0.7705(5) 0.0388(3) 0.26700(11) 0.0528(14) Uani 1 1 d . . . . .
C80 C 0.7431(5) -0.0310(4) 0.28695(12) 0.0630(17) Uani 1 1 d . . . . .
H80 H 0.6849 -0.0351 0.3003 0.076 Uiso 1 1 calc R U . . .
C81 C 0.8015(5) -0.0946(4) 0.28722(14) 0.0674(18) Uani 1 1 d . . . . .
H81 H 0.7827 -0.1408 0.3009 0.081 Uiso 1 1 calc R U . . .
C82 C 0.8873(5) -0.0902(4) 0.26737(13) 0.0593(16) Uani 1 1 d . . . . .
C83 C 0.9162(5) -0.0203(4) 0.24796(14) 0.0581(15) Uani 1 1 d . . . . .
H83 H 0.9748 -0.0166 0.2348 0.070 Uiso 1 1 calc R U . . .
C84 C 0.8592(5) 0.0449(4) 0.24772(12) 0.0543(15) Uani 1 1 d . . . . .
H84 H 0.8802 0.0924 0.2348 0.065 Uiso 1 1 calc R U . . .
C85 C 0.9511(5) -0.1583(4) 0.26650(16) 0.0651(17) Uani 1 1 d . . . . .
C86 C 0.6978(5) 0.1043(4) 0.19924(11) 0.0535(15) Uani 1 1 d . . . . .
C87 C 0.6643(5) 0.0160(4) 0.18949(12) 0.0590(16) Uani 1 1 d . . . . .
H87 H 0.6317 -0.0211 0.2053 0.071 Uiso 1 1 calc R U . . .
C88 C 0.6785(5) -0.0167(4) 0.15711(12) 0.0603(16) Uani 1 1 d . . . . .
H88 H 0.6558 -0.0757 0.1511 0.072 Uiso 1 1 calc R U . . .
C89 C 0.7268(5) 0.0377(4) 0.13323(12) 0.0579(15) Uani 1 1 d . . . . .
C90 C 0.7607(5) 0.1256(4) 0.14239(13) 0.0615(16) Uani 1 1 d . . . . .
H90 H 0.7934 0.1626 0.1266 0.074 Uiso 1 1 calc R U . . .
C91 C 0.7453(5) 0.1581(4) 0.17563(11) 0.0539(14) Uani 1 1 d . . . . .
H91 H 0.7676 0.2171 0.1818 0.065 Uiso 1 1 calc R U . . .
C92 C 0.7437(5) 0.0028(4) 0.09839(13) 0.0630(16) Uani 1 1 d . . . . .
C93 C 0.3899(5) 0.4149(3) 0.19575(11) 0.0510(14) Uani 1 1 d . . . . .
C94 C 0.4695(5) 0.4517(4) 0.17512(12) 0.0585(15) Uani 1 1 d . . . . .
H94 H 0.5411 0.4608 0.1835 0.070 Uiso 1 1 calc R U . . .
C95 C 0.4437(5) 0.4751(4) 0.14222(12) 0.0616(16) Uani 1 1 d . . . . .
H95 H 0.4972 0.5015 0.1288 0.074 Uiso 1 1 calc R U . . .
C96 C 0.3365(5) 0.4586(4) 0.12939(12) 0.0552(15) Uani 1 1 d . . . . .
C97 C 0.2568(5) 0.4200(4) 0.14913(12) 0.0558(15) Uani 1 1 d . . . . .
H97 H 0.1855 0.4084 0.1402 0.067 Uiso 1 1 calc R U . . .
C98 C 0.2831(5) 0.3985(4) 0.18226(12) 0.0571(15) Uani 1 1 d . . . . .
H98 H 0.2292 0.3730 0.1957 0.069 Uiso 1 1 calc R U . . .
C99 C 0.3096(6) 0.4845(4) 0.09377(14) 0.0618(16) Uani 1 1 d . . . . .
C100 C 0.3140(5) 0.4836(4) 0.26267(12) 0.0556(15) Uani 1 1 d . . . . .
C101 C 0.3406(5) 0.5577(4) 0.24495(12) 0.0596(16) Uani 1 1 d . . . . .
H101 H 0.4005 0.5658 0.2323 0.071 Uiso 1 1 calc R U . . .
C102 C 0.2796(5) 0.6201(4) 0.24581(14) 0.0635(17) Uani 1 1 d . . . . .
H102 H 0.2975 0.6688 0.2333 0.076 Uiso 1 1 calc R U . . .
C103 C 0.1919(5) 0.6094(4) 0.26535(14) 0.0633(17) Uani 1 1 d . . . . .
C104 C 0.1640(5) 0.5357(4) 0.28397(14) 0.0614(16) Uani 1 1 d . . . . .
H104 H 0.1049 0.5280 0.2970 0.074 Uiso 1 1 calc R U . . .
C105 C 0.2263(5) 0.4746(4) 0.28248(13) 0.0596(16) Uani 1 1 d . . . . .
H105 H 0.2091 0.4261 0.2951 0.072 Uiso 1 1 calc R U . . .
C106 C 0.1247(6) 0.6751(4) 0.26609(17) 0.0690(18) Uani 1 1 d . . . . .
C107 C 0.4581(4) 0.3309(3) 0.42249(10) 0.0503(14) Uani 1 1 d . . . . .
C108 C 0.4676(5) 0.4198(4) 0.42932(13) 0.0596(15) Uani 1 1 d . . . . .
H108 H 0.5076 0.4581 0.4154 0.072 Uiso 1 1 calc R U . . .
C109 C 0.4191(5) 0.4515(4) 0.45620(12) 0.0612(16) Uani 1 1 d . . . . .
H109 H 0.4266 0.5108 0.4605 0.073 Uiso 1 1 calc R U . . .
C110 C 0.3571(5) 0.3932(4) 0.47754(12) 0.0586(15) Uani 1 1 d . . . . .
C111 C 0.3491(5) 0.3059(4) 0.47065(12) 0.0590(15) Uani 1 1 d . . . . .
H111 H 0.3093 0.2671 0.4844 0.071 Uiso 1 1 calc R U . . .
C112 C 0.3986(5) 0.2749(4) 0.44383(11) 0.0537(14) Uani 1 1 d . . . . .
H112 H 0.3923 0.2156 0.4399 0.064 Uiso 1 1 calc R U . . .
C113 C 0.3061(5) 0.4237(4) 0.50693(12) 0.0632(17) Uani 1 1 d . . . . .
C114 C 0.5938(4) 0.1939(3) 0.42497(11) 0.0494(14) Uani 1 1 d . . . . .
C115 C 0.5668(5) 0.1046(4) 0.42765(12) 0.0583(16) Uani 1 1 d . . . . .
H115 H 0.5267 0.0691 0.4093 0.070 Uiso 1 1 calc R U . . .
C116 C 0.5985(5) 0.0679(4) 0.45702(12) 0.0597(15) Uani 1 1 d . . . . .
H116 H 0.5792 0.0084 0.4586 0.072 Uiso 1 1 calc R U . . .
C117 C 0.6601(5) 0.1216(4) 0.48431(12) 0.0580(15) Uani 1 1 d . . . . .
C118 C 0.6844(5) 0.2089(4) 0.48202(13) 0.0645(16) Uani 1 1 d . . . . .
H118 H 0.7237 0.2446 0.5005 0.077 Uiso 1 1 calc R U . . .
C119 C 0.6512(5) 0.2450(4) 0.45252(12) 0.0588(15) Uani 1 1 d . . . . .
H119 H 0.6682 0.3048 0.4515 0.071 Uiso 1 1 calc R U . . .
C120 C 0.6949(6) 0.0823(4) 0.51627(14) 0.0677(17) Uani 1 1 d . . . . .
C121 C 0.6181(9) 0.5684(8) 0.0369(3) 0.125(3) Uani 1 1 d . . . . .
H121 H 0.5712 0.5540 0.0170 0.150 Uiso 1 1 calc R U . . .
C122 C 0.6748(9) 0.6502(8) 0.0430(3) 0.116(3) Uani 1 1 d . . . . .
H122 H 0.6654 0.6924 0.0281 0.139 Uiso 1 1 calc R U . . .
C123 C 0.7446(8) 0.6692(7) 0.0709(3) 0.119(3) Uani 1 1 d . . . . .
H123 H 0.7864 0.7250 0.0749 0.143 Uiso 1 1 calc R U . . .
C124 C 0.7568(8) 0.6078(6) 0.0941(2) 0.105(3) Uani 1 1 d . . . . .
H124 H 0.8058 0.6227 0.1135 0.126 Uiso 1 1 calc R U . . .
C125 C 0.7092(7) 0.4610(6) 0.11386(19) 0.080(2) Uani 1 1 d . . . . .
C126 C 0.6516(7) 0.3211(6) 0.1299(2) 0.120(3) Uani 1 1 d . . . . .
H12A H 0.6773 0.3480 0.1527 0.144 Uiso 1 1 calc R U . . .
H12B H 0.7008 0.2880 0.1219 0.144 Uiso 1 1 calc R U . . .
H12C H 0.5825 0.2836 0.1309 0.144 Uiso 1 1 calc R U . . .
C127 C 0.2555(7) 0.6770(5) 0.1262(2) 0.096(2) Uani 1 1 d . . . . .
C128 C 0.2334(9) 0.6316(6) 0.1549(2) 0.104(3) Uani 1 1 d . . . . .
H128 H 0.2896 0.6228 0.1698 0.125 Uiso 1 1 calc R U . . .
C129 C 0.1298(9) 0.5989(6) 0.1620(2) 0.113(3) Uani 1 1 d . . . . .
H129 H 0.1176 0.5678 0.1815 0.136 Uiso 1 1 calc R U . . .
C130 C 0.0437(8) 0.6106(6) 0.1414(2) 0.111(3) Uani 1 1 d . . . . .
H130 H -0.0264 0.5901 0.1467 0.133 Uiso 1 1 calc R U . . .
C131 C 0.0673(9) 0.6549(6) 0.1120(3) 0.121(3) Uani 1 1 d . . . . .
H131 H 0.0110 0.6629 0.0969 0.145 Uiso 1 1 calc R U . . .
C132 C 0.1721(9) 0.6879(6) 0.1041(3) 0.119(3) Uani 1 1 d . . . . .
H132 H 0.1851 0.7170 0.0841 0.142 Uiso 1 1 calc R U . . .
C133 C 0.3663(9) 0.7118(7) 0.1166(3) 0.121(3) Uani 1 1 d . . . . .
C134 C 0.5452(11) 0.7177(11) 0.1247(4) 0.206(7) Uani 1 1 d . . . . .
H13A H 0.5983 0.7396 0.1436 0.248 Uiso 1 1 calc R U . . .
H13B H 0.5437 0.7618 0.1088 0.248 Uiso 1 1 calc R U . . .
H13C H 0.5627 0.6684 0.1128 0.248 Uiso 1 1 calc R U . . .
C135 C -0.0108(7) 0.2294(6) 0.38161(19) 0.084(2) Uani 1 1 d . . . . .
C136 C -0.0374(9) 0.1609(7) 0.3585(2) 0.104(3) Uani 1 1 d . . . . .
H136 H -0.0066 0.1631 0.3374 0.125 Uiso 1 1 calc R U . . .
C137 C -0.1065(11) 0.0899(9) 0.3649(3) 0.127(3) Uani 1 1 d . . . . .
H137 H -0.1208 0.0428 0.3485 0.152 Uiso 1 1 calc R U . . .
C138 C -0.1581(9) 0.0833(8) 0.3952(4) 0.141(4) Uani 1 1 d . . . . .
H138 H -0.2087 0.0337 0.3987 0.169 Uiso 1 1 calc R U . . .
C139 C -0.1329(11) 0.1516(10) 0.4196(4) 0.169(5) Uani 1 1 d . . . . .
H139 H -0.1640 0.1488 0.4407 0.202 Uiso 1 1 calc R U . . .
C140 C -0.0595(10) 0.2254(8) 0.4124(3) 0.136(4) Uani 1 1 d . . . . .
H140 H -0.0430 0.2729 0.4287 0.163 Uiso 1 1 calc R U . . .
C141 C 0.0640(7) 0.3041(6) 0.37336(17) 0.085(2) Uani 1 1 d . . . . .
C142 C 0.1735(13) 0.4416(9) 0.3929(3) 0.195(7) Uani 1 1 d . . . . .
H14A H 0.1394 0.4780 0.3790 0.233 Uiso 1 1 calc R U . . .
H14B H 0.2302 0.4257 0.3808 0.233 Uiso 1 1 calc R U . . .
H14C H 0.2025 0.4724 0.4147 0.233 Uiso 1 1 calc R U . . .
C143 C 0.5402(12) 0.8606(7) 0.3978(2) 0.126(4) Uani 1 1 d . . . . .
C144 C 0.6365(11) 0.8344(8) 0.4095(3) 0.151(4) Uani 1 1 d . . . . .
H144 H 0.7012 0.8532 0.3998 0.181 Uiso 1 1 calc R U . . .
C145 C 0.6262(15) 0.7797(12) 0.4358(4) 0.205(8) Uani 1 1 d . . . . .
H145 H 0.6868 0.7627 0.4450 0.246 Uiso 1 1 calc R U . . .
C146 C 0.5249(16) 0.7474(10) 0.4498(3) 0.183(6) Uani 1 1 d . . . . .
H146 H 0.5209 0.7095 0.4674 0.220 Uiso 1 1 calc R U . . .
C147 C 0.4365(13) 0.7722(9) 0.4375(3) 0.164(5) Uani 1 1 d . . . . .
H147 H 0.3718 0.7511 0.4467 0.196 Uiso 1 1 calc R U . . .
C148 C 0.4393(11) 0.8291(9) 0.4109(2) 0.143(4) Uani 1 1 d . . . . .
H148 H 0.3777 0.8455 0.4022 0.172 Uiso 1 1 calc R U . . .
C149 C 0.5385(12) 0.9074(10) 0.3707(4) 0.152(5) Uani 1 1 d . . . . .
C150 C 0.4448(13) 0.9737(11) 0.3257(3) 0.208(7) Uani 1 1 d . . . . .
H15D H 0.3744 0.9585 0.3138 0.249 Uiso 1 1 calc R U . . .
H15E H 0.4958 0.9596 0.3105 0.249 Uiso 1 1 calc R U . . .
H15F H 0.4627 1.0346 0.3323 0.249 Uiso 1 1 calc R U . . .
C151 C 0.0844(8) 0.8897(5) 0.09266(17) 0.086(2) Uani 1 1 d . . . . .
C152 C 0.1909(8) 0.9323(6) 0.0948(2) 0.104(3) Uani 1 1 d . . . . .
H152 H 0.2205 0.9691 0.1143 0.125 Uiso 1 1 calc R U . . .
C153 C 0.2523(9) 0.9201(7) 0.0684(3) 0.117(3) Uani 1 1 d . . . . .
H153 H 0.3249 0.9463 0.0704 0.141 Uiso 1 1 calc R U . . .
C154 C 0.2093(9) 0.8705(6) 0.0392(3) 0.106(3) Uani 1 1 d . . . . .
H154 H 0.2524 0.8639 0.0213 0.127 Uiso 1 1 calc R U . . .
C155 C 0.1040(8) 0.8299(6) 0.03562(19) 0.094(2) Uani 1 1 d . . . . .
H155 H 0.0750 0.7974 0.0151 0.113 Uiso 1 1 calc R U . . .
C156 C 0.0400(7) 0.8369(5) 0.06255(18) 0.090(2) Uani 1 1 d . . . . .
H156 H -0.0313 0.8072 0.0607 0.108 Uiso 1 1 calc R U . . .
C157 C 0.0190(9) 0.9014(7) 0.1226(2) 0.095(3) Uani 1 1 d . . . . .
C158 C -0.1274(10) 0.8396(8) 0.1523(2) 0.142(4) Uani 1 1 d . . . . .
H15A H -0.1508 0.8932 0.1534 0.171 Uiso 1 1 calc R U . . .
H15B H -0.0838 0.8363 0.1732 0.171 Uiso 1 1 calc R U . . .
H15C H -0.1886 0.7922 0.1500 0.171 Uiso 1 1 calc R U . . .
C159 C 0.6271(7) 0.5049(6) 0.05935(19) 0.096(2) Uani 1 1 d . . . . .
H159 H 0.5864 0.4489 0.0547 0.115 Uiso 1 1 calc R U . . .
C160 C 0.6965(6) 0.5258(5) 0.08834(17) 0.0772(19) Uani 1 1 d . . . . .

loop_
_atom_site_aniso_label
_atom_site_aniso_U_11
_atom_site_aniso_U_22
_atom_site_aniso_U_33
_atom_site_aniso_U_23
_atom_site_aniso_U_13
_atom_site_aniso_U_12
O1 0.234(10) 0.213(9) 0.233(9) 0.113(8) 0.130(8) 0.182(9)
O2 0.205(8) 0.162(7) 0.159(6) -0.029(5) -0.046(6) 0.128(7)
O3 0.152(5) 0.075(3) 0.051(2) -0.003(2) 0.054(3) 0.032(3)
O4 0.125(4) 0.072(3) 0.0405(19) 0.0048(19) 0.035(2) 0.042(3)
O5 0.135(4) 0.077(3) 0.036(2) 0.0167(19) -0.019(2) 0.024(3)
O6 0.161(5) 0.079(3) 0.045(2) 0.031(2) -0.024(3) 0.025(3)
O7 0.192(7) 0.129(6) 0.294(10) -0.100(6) -0.154(7) 0.133(6)
O8 0.205(7) 0.152(6) 0.117(4) -0.022(4) -0.019(4) 0.151(6)
O9 0.172(5) 0.076(3) 0.047(2) 0.005(2) 0.046(3) 0.062(3)
O10 0.142(4) 0.088(3) 0.046(2) 0.002(2) 0.040(3) 0.054(3)
O11 0.101(4) 0.117(4) 0.052(2) 0.033(2) -0.019(3) 0.035(3)
O12 0.118(4) 0.097(4) 0.052(2) 0.038(2) -0.008(2) 0.034(3)
O13 0.115(4) 0.090(3) 0.100(3) 0.042(3) 0.040(3) 0.082(3)
O14 0.095(3) 0.080(3) 0.093(3) 0.028(2) 0.042(3) 0.070(3)
O15 0.147(4) 0.079(3) 0.041(2) 0.003(2) 0.033(3) 0.055(3)
O16 0.140(4) 0.074(3) 0.052(2) -0.010(2) 0.034(3) 0.037(3)
O17 0.089(3) 0.121(4) 0.051(2) 0.045(3) 0.005(2) 0.039(3)
O18 0.107(4) 0.094(3) 0.043(2) 0.025(2) -0.018(2) 0.029(3)
O19 0.130(4) 0.094(4) 0.104(3) 0.045(3) 0.049(3) 0.091(3)
O20 0.089(3) 0.072(3) 0.123(4) 0.034(3) 0.035(3) 0.058(3)
O21 0.124(4) 0.084(3) 0.047(2) 0.000(2) 0.032(2) 0.057(3)
O22 0.132(4) 0.085(3) 0.053(2) 0.004(2) 0.044(3) 0.048(3)
O23 0.122(4) 0.096(4) 0.044(2) 0.024(2) -0.023(2) 0.029(3)
O24 0.142(4) 0.079(3) 0.054(2) 0.032(2) -0.022(3) 0.029(3)
O25 0.146(5) 0.114(4) 0.078(3) 0.015(3) -0.015(3) 0.062(4)
O26 0.097(4) 0.088(4) 0.130(4) 0.038(3) 0.001(3) 0.034(3)
O27 0.203(8) 0.165(8) 0.158(7) 0.070(6) 0.014(6) 0.066(6)
O28 0.123(5) 0.133(5) 0.123(5) 0.007(4) 0.011(4) 0.059(4)
O29 0.149(5) 0.122(4) 0.044(2) 0.009(2) 0.015(3) 0.071(4)
O30 0.214(8) 0.153(6) 0.059(3) -0.014(4) 0.026(4) -0.020(6)
O31 0.204(9) 0.194(8) 0.132(6) 0.039(5) 0.017(6) 0.085(7)
O32 0.194(10) 0.312(15) 0.164(9) 0.045(8) 0.031(8) 0.097(11)
O33 0.198(7) 0.127(5) 0.074(3) -0.009(4) -0.009(4) 0.068(5)
O34 0.131(5) 0.117(5) 0.090(4) 0.017(3) 0.021(4) 0.049(4)
C1 0.087(4) 0.071(4) 0.026(2) 0.005(2) 0.002(3) 0.059(3)
C2 0.078(4) 0.062(3) 0.026(2) 0.006(2) 0.005(2) 0.047(3)
C3 0.072(4) 0.069(4) 0.025(2) 0.003(2) 0.005(2) 0.046(3)
C4 0.080(4) 0.069(4) 0.024(2) 0.010(2) 0.007(2) 0.051(3)
C5 0.073(4) 0.070(4) 0.023(2) 0.007(2) 0.004(2) 0.048(3)
C6 0.070(3) 0.055(3) 0.026(2) 0.007(2) 0.005(2) 0.041(3)
C7 0.069(3) 0.061(3) 0.025(2) 0.007(2) -0.001(2) 0.038(3)
C8 0.074(4) 0.059(3) 0.028(2) 0.011(2) 0.005(2) 0.042(3)
C9 0.070(3) 0.063(3) 0.030(2) 0.011(2) 0.005(2) 0.047(3)
C10 0.077(4) 0.069(4) 0.028(2) 0.012(2) 0.011(2) 0.051(3)
C11 0.070(3) 0.059(3) 0.026(2) 0.007(2) 0.004(2) 0.043(3)
C12 0.076(4) 0.060(3) 0.023(2) 0.008(2) 0.003(2) 0.047(3)
C13 0.085(4) 0.068(4) 0.025(2) 0.005(2) 0.006(2) 0.057(3)
C14 0.083(4) 0.063(3) 0.023(2) 0.009(2) 0.010(2) 0.051(3)
C15 0.077(4) 0.069(4) 0.021(2) 0.011(2) 0.008(2) 0.048(3)
C16 0.074(4) 0.060(3) 0.027(2) 0.010(2) 0.006(2) 0.046(3)
C17 0.076(4) 0.062(3) 0.025(2) 0.008(2) 0.004(2) 0.051(3)
C18 0.080(4) 0.067(4) 0.029(2) 0.007(2) 0.005(2) 0.054(3)
C19 0.078(4) 0.070(4) 0.030(2) 0.000(2) -0.001(3) 0.048(3)
C20 0.132(6) 0.097(5) 0.050(3) 0.030(3) 0.038(4) 0.087(5)
C21 0.152(7) 0.089(5) 0.061(4) 0.027(3) 0.016(4) 0.085(5)
C22 0.080(4) 0.068(4) 0.076(4) 0.000(3) -0.004(4) 0.049(4)
C23 0.066(4) 0.059(4) 0.154(7) 0.020(4) 0.020(4) 0.037(4)
C24 0.071(4) 0.063(4) 0.085(4) 0.011(3) 0.010(3) 0.040(3)
C25 0.122(7) 0.055(5) 0.355(17) 0.089(8) -0.149(10) -0.009(5)
C26 0.071(3) 0.068(4) 0.027(2) 0.003(2) 0.007(2) 0.049(3)
C27 0.074(4) 0.062(4) 0.039(2) 0.007(2) 0.016(3) 0.042(3)
C28 0.091(4) 0.061(4) 0.043(3) 0.003(2) 0.019(3) 0.039(3)
C29 0.082(4) 0.066(4) 0.034(2) 0.003(2) 0.018(3) 0.039(3)
C30 0.084(4) 0.058(4) 0.037(2) 0.007(2) 0.014(3) 0.035(3)
C31 0.088(4) 0.063(4) 0.033(2) 0.003(2) 0.012(3) 0.044(3)
C32 0.094(5) 0.069(4) 0.039(3) 0.000(3) 0.024(3) 0.039(4)
C33 0.073(4) 0.063(4) 0.036(2) 0.011(2) 0.000(3) 0.044(3)
C34 0.082(4) 0.057(3) 0.035(2) 0.011(2) -0.007(3) 0.030(3)
C35 0.087(4) 0.058(4) 0.036(2) 0.015(2) -0.008(3) 0.028(3)
C36 0.086(4) 0.071(4) 0.037(3) 0.018(3) -0.001(3) 0.037(3)
C37 0.092(4) 0.060(4) 0.042(3) 0.014(2) -0.007(3) 0.027(3)
C38 0.092(4) 0.067(4) 0.029(2) 0.008(2) -0.003(3) 0.042(3)
C39 0.103(5) 0.064(4) 0.043(3) 0.023(3) -0.007(3) 0.027(4)
C40 0.070(4) 0.061(3) 0.034(2) 0.015(2) 0.010(2) 0.046(3)
C41 0.070(4) 0.057(4) 0.075(4) 0.004(3) 0.003(3) 0.040(3)
C42 0.070(4) 0.058(4) 0.114(5) 0.002(4) -0.010(4) 0.043(3)
C43 0.069(4) 0.054(4) 0.066(3) 0.015(3) 0.008(3) 0.039(3)
C44 0.090(4) 0.077(4) 0.046(3) -0.006(3) 0.002(3) 0.054(4)
C45 0.090(4) 0.091(5) 0.046(3) 0.001(3) 0.000(3) 0.066(4)
C46 0.080(4) 0.059(4) 0.067(4) 0.008(3) 0.018(3) 0.041(3)
C47 0.077(4) 0.064(4) 0.030(2) 0.005(2) 0.003(2) 0.047(3)
C48 0.091(4) 0.064(4) 0.028(2) 0.005(2) 0.011(3) 0.044(3)
C49 0.089(4) 0.067(4) 0.035(3) 0.011(2) 0.015(3) 0.037(3)
C50 0.096(4) 0.069(4) 0.029(2) 0.006(2) 0.019(3) 0.051(3)
C51 0.119(5) 0.069(4) 0.033(3) 0.006(2) 0.022(3) 0.052(4)
C52 0.107(5) 0.062(4) 0.033(2) 0.012(2) 0.021(3) 0.043(3)
C53 0.101(5) 0.075(4) 0.032(3) 0.011(3) 0.021(3) 0.048(4)
C54 0.073(4) 0.064(4) 0.026(2) 0.005(2) 0.002(2) 0.047(3)
C55 0.083(4) 0.069(4) 0.039(3) 0.011(2) -0.007(3) 0.042(3)
C56 0.091(4) 0.070(4) 0.040(3) 0.018(3) -0.004(3) 0.039(4)
C57 0.087(4) 0.078(4) 0.030(2) 0.013(3) 0.003(3) 0.050(4)
C58 0.096(5) 0.079(4) 0.036(3) 0.012(3) -0.006(3) 0.045(4)
C59 0.086(4) 0.067(4) 0.037(3) 0.012(2) -0.001(3) 0.035(3)
C60 0.081(4) 0.079(5) 0.037(3) 0.014(3) -0.006(3) 0.039(4)
C61 0.073(4) 0.065(3) 0.026(2) 0.009(2) 0.002(2) 0.050(3)
C62 0.074(4) 0.065(4) 0.029(2) 0.005(2) 0.003(2) 0.051(3)
C63 0.071(3) 0.066(4) 0.030(2) 0.006(2) 0.008(2) 0.051(3)
C64 0.080(4) 0.066(4) 0.024(2) 0.009(2) 0.007(2) 0.050(3)
C65 0.069(3) 0.060(3) 0.026(2) 0.010(2) 0.009(2) 0.046(3)
C66 0.065(3) 0.053(3) 0.029(2) 0.005(2) -0.001(2) 0.038(3)
C67 0.083(4) 0.061(3) 0.021(2) 0.009(2) 0.006(2) 0.052(3)
C68 0.069(3) 0.061(3) 0.024(2) 0.010(2) 0.007(2) 0.043(3)
C69 0.068(3) 0.057(3) 0.034(2) 0.010(2) 0.012(2) 0.043(3)
C70 0.079(4) 0.063(3) 0.032(2) 0.009(2) 0.010(3) 0.051(3)
C71 0.070(3) 0.057(3) 0.024(2) 0.0061(19) 0.005(2) 0.044(3)
C72 0.071(3) 0.059(3) 0.021(2) 0.0103(19) 0.009(2) 0.044(3)
C73 0.071(3) 0.062(3) 0.025(2) 0.008(2) 0.008(2) 0.045(3)
C74 0.075(4) 0.063(3) 0.024(2) 0.006(2) 0.003(2) 0.045(3)
C75 0.075(4) 0.063(3) 0.025(2) 0.009(2) 0.005(2) 0.044(3)
C76 0.075(4) 0.067(4) 0.023(2) 0.011(2) 0.009(2) 0.050(3)
C77 0.065(3) 0.059(3) 0.023(2) 0.0082(19) 0.006(2) 0.043(3)
C78 0.067(3) 0.058(3) 0.027(2) 0.005(2) 0.000(2) 0.041(3)
C79 0.079(4) 0.061(3) 0.033(2) 0.007(2) 0.001(3) 0.047(3)
C80 0.087(4) 0.089(4) 0.039(3) 0.019(3) 0.021(3) 0.066(4)
C81 0.096(5) 0.074(4) 0.054(3) 0.026(3) 0.017(3) 0.060(4)
C82 0.079(4) 0.065(4) 0.051(3) 0.010(3) 0.011(3) 0.051(3)
C83 0.068(4) 0.064(4) 0.056(3) 0.012(3) 0.008(3) 0.042(3)
C84 0.076(4) 0.061(4) 0.043(3) 0.012(2) 0.015(3) 0.048(3)
C85 0.083(4) 0.059(4) 0.069(4) 0.016(3) 0.007(3) 0.047(3)
C86 0.080(4) 0.075(4) 0.025(2) 0.007(2) 0.013(3) 0.058(3)
C87 0.089(4) 0.070(4) 0.033(2) 0.005(2) 0.014(3) 0.047(3)
C88 0.091(4) 0.066(4) 0.036(3) 0.004(2) 0.019(3) 0.042(3)
C89 0.086(4) 0.069(4) 0.032(2) -0.001(2) 0.009(3) 0.046(3)
C90 0.097(5) 0.068(4) 0.035(2) 0.007(2) 0.018(3) 0.048(4)
C91 0.081(4) 0.062(4) 0.033(2) 0.004(2) 0.014(3) 0.045(3)
C92 0.095(5) 0.073(4) 0.034(3) 0.005(3) 0.022(3) 0.043(4)
C93 0.077(4) 0.063(3) 0.030(2) 0.012(2) 0.004(3) 0.052(3)
C94 0.068(4) 0.088(4) 0.034(2) 0.018(3) 0.002(3) 0.048(3)
C95 0.081(4) 0.085(4) 0.036(3) 0.020(3) 0.007(3) 0.052(3)
C96 0.084(4) 0.065(4) 0.030(2) 0.016(2) 0.000(3) 0.045(3)
C97 0.068(4) 0.070(4) 0.040(3) 0.017(2) -0.001(3) 0.036(3)
C98 0.080(4) 0.071(4) 0.035(2) 0.015(2) 0.008(3) 0.046(3)
C99 0.082(4) 0.077(4) 0.037(3) 0.014(3) -0.004(3) 0.043(4)
C100 0.084(4) 0.063(4) 0.036(2) 0.009(2) -0.003(3) 0.053(3)
C101 0.083(4) 0.075(4) 0.041(3) 0.020(3) 0.018(3) 0.057(3)
C102 0.091(4) 0.064(4) 0.055(3) 0.018(3) 0.010(3) 0.055(3)
C103 0.080(4) 0.072(4) 0.055(3) 0.008(3) 0.000(3) 0.055(3)
C104 0.075(4) 0.070(4) 0.059(3) 0.019(3) 0.022(3) 0.051(3)
C105 0.081(4) 0.073(4) 0.047(3) 0.019(3) 0.014(3) 0.059(3)
C106 0.083(4) 0.065(4) 0.077(4) 0.020(3) 0.012(4) 0.052(4)
C107 0.079(4) 0.067(4) 0.020(2) 0.007(2) 0.007(2) 0.048(3)
C108 0.090(4) 0.063(4) 0.039(3) 0.011(2) 0.015(3) 0.042(3)
C109 0.088(4) 0.075(4) 0.034(3) 0.006(2) 0.021(3) 0.042(3)
C110 0.083(4) 0.075(4) 0.031(2) 0.001(2) 0.007(3) 0.047(3)
C111 0.083(4) 0.070(4) 0.034(2) 0.008(2) 0.019(3) 0.036(3)
C112 0.086(4) 0.059(3) 0.029(2) 0.005(2) 0.014(3) 0.042(3)
C113 0.101(5) 0.075(4) 0.030(2) 0.010(3) 0.025(3) 0.047(4)
C114 0.076(4) 0.064(4) 0.023(2) 0.012(2) 0.007(2) 0.044(3)
C115 0.095(4) 0.066(4) 0.026(2) 0.007(2) 0.002(3) 0.045(3)
C116 0.093(4) 0.055(3) 0.040(3) 0.015(2) 0.000(3) 0.034(3)
C117 0.086(4) 0.064(4) 0.032(2) 0.020(2) -0.001(3) 0.031(3)
C118 0.092(4) 0.072(4) 0.034(3) 0.015(2) -0.011(3) 0.029(3)
C119 0.093(4) 0.061(4) 0.033(2) 0.012(2) 0.004(3) 0.036(3)
C120 0.097(5) 0.070(4) 0.042(3) 0.020(3) -0.004(3) 0.029(4)
C121 0.133(8) 0.150(10) 0.106(7) 0.051(7) 0.008(6) 0.054(8)
C122 0.132(8) 0.129(9) 0.101(6) 0.056(6) 0.022(6) 0.045(7)
C123 0.132(8) 0.111(7) 0.130(7) 0.047(6) 0.019(7) 0.048(6)
C124 0.124(7) 0.090(7) 0.113(6) 0.014(5) 0.002(5) 0.050(6)
C125 0.080(5) 0.096(6) 0.075(4) 0.013(4) 0.016(4) 0.042(5)
C126 0.121(7) 0.115(7) 0.148(8) 0.067(6) 0.019(6) 0.061(6)
C127 0.106(7) 0.091(6) 0.103(6) 0.007(4) 0.002(5) 0.049(5)
C128 0.138(8) 0.130(7) 0.064(4) 0.013(4) 0.021(5) 0.069(6)
C129 0.145(9) 0.125(8) 0.086(6) 0.011(5) 0.023(6) 0.063(7)
C130 0.120(7) 0.129(8) 0.102(6) 0.033(5) 0.011(5) 0.058(6)
C131 0.112(8) 0.107(7) 0.147(9) 0.025(6) -0.015(7) 0.038(6)
C132 0.119(8) 0.110(7) 0.138(8) 0.025(6) -0.003(7) 0.049(6)
C133 0.114(8) 0.093(7) 0.166(10) -0.004(6) -0.007(7) 0.053(6)
C134 0.153(12) 0.248(18) 0.197(14) -0.055(12) 0.060(11) 0.001(11)
C135 0.091(5) 0.107(6) 0.067(4) 0.006(4) 0.004(4) 0.051(5)
C136 0.133(8) 0.114(8) 0.070(5) 0.006(5) -0.008(5) 0.040(7)
C137 0.142(10) 0.144(11) 0.094(7) 0.004(6) -0.014(7) 0.038(8)
C138 0.107(8) 0.099(8) 0.219(14) 0.007(9) -0.002(9) 0.032(6)
C139 0.168(11) 0.148(12) 0.205(14) 0.026(11) 0.113(11) 0.032(10)
C140 0.175(10) 0.151(10) 0.100(7) -0.009(6) 0.069(7) 0.059(8)
C141 0.103(6) 0.117(7) 0.045(4) -0.006(4) 0.000(4) 0.053(5)
C142 0.268(17) 0.182(13) 0.086(7) -0.022(7) 0.035(9) -0.053(13)
C143 0.213(12) 0.111(7) 0.067(5) -0.001(5) -0.030(7) 0.076(8)
C144 0.175(11) 0.148(10) 0.132(8) 0.042(7) -0.022(8) 0.045(8)
C145 0.216(16) 0.31(2) 0.142(11) 0.109(13) 0.040(11) 0.137(16)
C146 0.255(18) 0.195(14) 0.122(9) 0.054(9) -0.023(11) 0.101(14)
C147 0.227(15) 0.186(13) 0.095(7) 0.013(7) 0.021(9) 0.082(11)
C148 0.180(11) 0.210(13) 0.065(5) 0.005(6) 0.030(7) 0.093(10)
C149 0.140(11) 0.199(14) 0.139(11) 0.013(9) 0.034(9) 0.084(11)
C150 0.245(16) 0.266(18) 0.152(10) 0.115(12) 0.039(11) 0.108(14)
C151 0.118(7) 0.079(5) 0.067(4) 0.005(3) -0.010(4) 0.043(5)
C152 0.100(7) 0.106(7) 0.103(6) -0.007(5) -0.012(5) 0.025(6)
C153 0.108(7) 0.115(8) 0.124(8) -0.004(6) 0.002(7) 0.022(6)
C154 0.110(8) 0.106(7) 0.112(7) 0.011(5) 0.006(6) 0.045(6)
C155 0.116(7) 0.106(6) 0.069(5) 0.001(4) 0.002(5) 0.049(6)
C156 0.109(6) 0.101(6) 0.069(4) 0.011(4) -0.002(4) 0.045(5)
C157 0.141(8) 0.100(7) 0.063(5) 0.016(5) 0.003(5) 0.065(6)
C158 0.185(10) 0.195(11) 0.081(5) 0.031(6) 0.038(7) 0.102(9)
C159 0.109(6) 0.115(7) 0.076(4) 0.027(4) 0.008(4) 0.048(5)
C160 0.086(5) 0.085(5) 0.073(4) 0.013(4) 0.008(4) 0.047(4)

loop_
_atom_type_symbol
_atom_type_description
_atom_type_scat_dispersion_real
_atom_type_scat_dispersion_imag
_atom_type_scat_source
C C 0.0000 0.0000
;
International Tables for Crystallography
(Vol. C, Tables 4.2.6.8 and 6.1.1.4)
;
H H 0.0000 0.0000
;
International Tables for Crystallography
(Vol. C, Table 6.1.1.4)
;
O O 0.0000 0.0000
;
International Tables for Crystallography
(Vol. C, Tables 4.2.6.8 and 6.1.1.4)
;

loop_
_geom_angle_atom_site_label_1
_geom_angle_atom_site_label_2
_geom_angle_atom_site_label_3
_geom_angle
_geom_angle_site_symmetry_1
_geom_angle_site_symmetry_3
C25 O1 H1O 109.5 . .
C32 O3 H3O 109.5 . .
C39 O6 H6O 109.5 . .
C46 O8 H8O 109.5 . .
C53 O10 H10O 109.5 . .
C60 O11 H11O 109.5 . .
C85 O13 H13O 109.5 . .
C92 O15 H15O 109.5 . .
C99 O18 H18O 109.5 . .
C106 O19 H19O 109.5 . .
C113 O21 H21O 109.5 . .
C120 O24 H24O 109.5 . .
C125 O26 C126 116.7(7) . .
C133 O28 C134 110.9(10) . .
C141 O30 C142 119.9(8) . .
C149 O31 C150 122.7(12) . .
C157 O34 C158 115.3(8) . .
C2 C1 C18 124.1(4) . .
C2 C1 H1 117.9 . .
C18 C1 H1 117.9 . .
C1 C2 C3 118.0(4) . .
C1 C2 C19 117.1(4) . .
C3 C2 C19 124.8(4) . .
C4 C3 C2 118.5(4) . .
C4 C3 C26 118.2(4) . .
C2 C3 C26 123.1(4) . .
C3 C4 C5 123.2(4) . .
C3 C4 H4 118.4 . .
C5 C4 H4 118.4 . .
C18 C5 C4 118.8(4) . .
C18 C5 C6 118.9(4) . .
C4 C5 C6 122.2(4) . .
C7 C6 C11 117.8(4) . .
C7 C6 C5 122.1(4) . .
C11 C6 C5 120.2(4) . .
C8 C7 C6 123.8(4) . .
C8 C7 H7 118.1 . .
C6 C7 H7 118.1 . .
C7 C8 C9 118.8(4) . .
C7 C8 C33 118.5(4) . .
C9 C8 C33 122.5(4) . .
C10 C9 C8 117.7(4) . .
C10 C9 C40 120.0(4) . .
C8 C9 C40 122.3(4) . .
C9 C10 C11 123.5(4) . .
C9 C10 H10 118.3 . .
C11 C10 H10 118.3 . .
C10 C11 C6 118.4(4) . .
C10 C11 C12 121.3(4) . .
C6 C11 C12 120.3(4) . .
C13 C12 C17 118.2(4) . .
C13 C12 C11 122.8(4) . .
C17 C12 C11 119.0(4) . .
C12 C13 C14 124.0(4) . .
C12 C13 H13 118.0 . .
C14 C13 H13 118.0 . .
C13 C14 C15 117.8(4) . .
C13 C14 C47 118.6(4) . .
C15 C14 C47 123.5(4) . .
C16 C15 C14 118.9(4) . .
C16 C15 C54 118.2(4) . .
C14 C15 C54 122.8(4) . .
C15 C16 C17 123.3(4) . .
C15 C16 H16 118.3 . .
C17 C16 H16 118.3 . .
C16 C17 C12 117.8(4) . .
C16 C17 C18 122.3(4) . .
C12 C17 C18 119.9(3) . .
C5 C18 C1 117.2(4) . .
C5 C18 C17 121.0(4) . .
C1 C18 C17 121.6(4) . .
C24 C19 C20 119.2(5) . .
C24 C19 C2 122.1(5) . .
C20 C19 C2 118.6(5) . .
C21 C20 C19 120.3(7) . .
C21 C20 H20 119.9 . .
C19 C20 H20 119.9 . .
C22 C21 C20 121.0(7) . .
C22 C21 H21 119.5 . .
C20 C21 H21 119.5 . .
C21 C22 C23 117.2(5) . .
C21 C22 C25 127.0(7) . .
C23 C22 C25 115.5(7) . .
C24 C23 C22 123.6(6) . .
C24 C23 H23 118.2 . .
C22 C23 H23 118.2 . .
C23 C24 C19 118.6(6) . .
C23 C24 H24 120.7 . .
C19 C24 H24 120.7 . .
O2 C25 O1 103.7(9) . .
O2 C25 C22 119.4(10) . .
O1 C25 C22 110.8(11) . .
C27 C26 C31 117.8(4) . .
C27 C26 C3 122.0(5) . .
C31 C26 C3 120.1(5) . .
C28 C27 C26 121.2(5) . .
C28 C27 H27 119.4 . .
C26 C27 H27 119.4 . .
C29 C28 C27 119.7(5) . .
C29 C28 H28 120.2 . .
C27 C28 H28 120.2 . .
C30 C29 C28 120.2(4) . .
C30 C29 C32 119.4(5) . .
C28 C29 C32 120.4(5) . .
C29 C30 C31 119.7(5) . .
C29 C30 H30 120.1 . .
C31 C30 H30 120.1 . .
C30 C31 C26 121.4(5) . .
C30 C31 H31 119.3 . .
C26 C31 H31 119.3 . .
O4 C32 O3 123.7(5) . .
O4 C32 C29 122.6(5) . .
O3 C32 C29 113.7(5) . .
C34 C33 C38 118.9(4) . .
C34 C33 C8 121.3(5) . .
C38 C33 C8 119.6(5) . .
C33 C34 C35 121.2(5) . .
C33 C34 H34 119.4 . .
C35 C34 H34 119.4 . .
C36 C35 C34 120.1(5) . .
C36 C35 H35 119.9 . .
C34 C35 H35 119.9 . .
C35 C36 C37 119.6(4) . .
C35 C36 C39 121.0(5) . .
C37 C36 C39 119.4(5) . .
C38 C37 C36 119.4(5) . .
C38 C37 H37 120.3 . .
C36 C37 H37 120.3 . .
C37 C38 C33 120.8(5) . .
C37 C38 H38 119.6 . .
C33 C38 H38 119.6 . .
O5 C39 O6 123.3(5) . .
O5 C39 C36 120.2(6) . .
O6 C39 C36 116.5(6) . .
C45 C40 C41 118.5(4) . .
C45 C40 C9 121.4(5) . .
C41 C40 C9 120.1(5) . .
C40 C41 C42 119.5(6) . .
C40 C41 H41 120.3 . .
C42 C41 H41 120.3 . .
C43 C42 C41 121.8(6) . .
C43 C42 H42 119.1 . .
C41 C42 H42 119.1 . .
C42 C43 C44 119.0(5) . .
C42 C43 C46 119.1(5) . .
C44 C43 C46 121.8(6) . .
C43 C44 C45 119.9(6) . .
C43 C44 H44 120.1 . .
C45 C44 H44 120.1 . .
C40 C45 C44 121.3(6) . .
C40 C45 H45 119.3 . .
C44 C45 H45 119.3 . .
O7 C46 O8 118.7(6) . .
O7 C46 C43 124.1(6) . .
O8 C46 C43 117.1(6) . .
C48 C47 C52 117.3(4) . .
C48 C47 C14 122.0(5) . .
C52 C47 C14 120.5(4) . .
C49 C48 C47 122.0(5) . .
C49 C48 H48 119.0 . .
C47 C48 H48 119.0 . .
C48 C49 C50 119.7(5) . .
C48 C49 H49 120.1 . .
C50 C49 H49 120.1 . .
C51 C50 C49 118.8(4) . .
C51 C50 C53 121.0(5) . .
C49 C50 C53 120.2(5) . .
C52 C51 C50 121.1(5) . .
C52 C51 H51 119.5 . .
C50 C51 H51 119.5 . .
C51 C52 C47 121.1(5) . .
C51 C52 H52 119.4 . .
C47 C52 H52 119.4 . .
O10 C53 O9 123.0(5) . .
O10 C53 C50 118.8(5) . .
O9 C53 C50 118.3(5) . .
C59 C54 C55 119.2(4) . .
C59 C54 C15 121.7(5) . .
C55 C54 C15 119.0(5) . .
C56 C55 C54 119.6(6) . .
C56 C55 H55 120.2 . .
C54 C55 H55 120.2 . .
C57 C56 C55 120.6(6) . .
C57 C56 H56 119.7 . .
C55 C56 H56 119.7 . .
C56 C57 C58 120.3(4) . .
C56 C57 C60 119.3(6) . .
C58 C57 C60 120.3(6) . .
C57 C58 C59 118.9(6) . .
C57 C58 H58 120.6 . .
C59 C58 H58 120.6 . .
C54 C59 C58 121.2(6) . .
C54 C59 H59 119.4 . .
C58 C59 H59 119.4 . .
O12 C60 O11 123.9(5) . .
O12 C60 C57 118.9(6) . .
O11 C60 C57 117.1(6) . .
C62 C61 C78 123.4(4) . .
C62 C61 H61 118.3 . .
C78 C61 H61 118.3 . .
C61 C62 C63 118.7(4) . .
C61 C62 C79 119.6(4) . .
C63 C62 C79 121.7(4) . .
C64 C63 C62 118.3(4) . .
C64 C63 C86 117.4(4) . .
C62 C63 C86 124.1(4) . .
C63 C64 C65 123.4(4) . .
C63 C64 H64 118.3 . .
C65 C64 H64 118.3 . .
C64 C65 C78 119.0(4) . .
C64 C65 C66 121.3(4) . .
C78 C65 C66 119.7(4) . .
C67 C66 C71 117.9(4) . .
C67 C66 C65 121.4(4) . .
C71 C66 C65 120.7(4) . .
C68 C67 C66 123.1(4) . .
C68 C67 H67 118.5 . .
C66 C67 H67 118.5 . .
C67 C68 C69 118.7(4) . .
C67 C68 C93 117.0(4) . .
C69 C68 C93 124.3(4) . .
C70 C69 C68 118.2(4) . .
C70 C69 C100 119.6(4) . .
C68 C69 C100 122.1(4) . .
C69 C70 C71 123.7(4) . .
C69 C70 H70 118.1 . .
C71 C70 H70 118.1 . .
C70 C71 C66 118.3(4) . .
C70 C71 C72 122.3(4) . .
C66 C71 C72 119.4(3) . .
C73 C72 C77 118.8(3) . .
C73 C72 C71 121.4(4) . .
C77 C72 C71 119.8(4) . .
C74 C73 C72 123.2(4) . .
C74 C73 H73 118.4 . .
C72 C73 H73 118.4 . .
C73 C74 C75 118.7(4) . .
C73 C74 C107 117.7(4) . .
C75 C74 C107 123.3(4) . .
C76 C75 C74 118.4(4) . .
C76 C75 C114 118.2(4) . .
C74 C75 C114 123.4(4) . .
C75 C76 C77 123.2(4) . .
C75 C76 H76 118.4 . .
C77 C76 H76 118.4 . .
C76 C77 C72 117.7(4) . .
C76 C77 C78 121.9(4) . .
C72 C77 C78 120.3(3) . .
C65 C78 C61 117.1(4) . .
C65 C78 C77 119.9(4) . .
C61 C78 C77 123.0(4) . .
C80 C79 C84 119.1(4) . .
C80 C79 C62 121.0(5) . .
C84 C79 C62 119.9(4) . .
C81 C80 C79 120.6(5) . .
C81 C80 H80 119.7 . .
C79 C80 H80 119.7 . .
C82 C81 C80 120.6(5) . .
C82 C81 H81 119.7 . .
C80 C81 H81 119.7 . .
C83 C82 C81 119.2(4) . .
C83 C82 C85 118.6(5) . .
C81 C82 C85 122.1(5) . .
C82 C83 C84 121.0(5) . .
C82 C83 H83 119.5 . .
C84 C83 H83 119.5 . .
C83 C84 C79 119.5(5) . .
C83 C84 H84 120.2 . .
C79 C84 H84 120.2 . .
O14 C85 O13 123.5(5) . .
O14 C85 C82 121.7(5) . .
O13 C85 C82 114.8(5) . .
C91 C86 C87 118.7(4) . .
C91 C86 C63 121.2(5) . .
C87 C86 C63 120.0(5) . .
C88 C87 C86 121.0(5) . .
C88 C87 H87 119.5 . .
C86 C87 H87 119.5 . .
C87 C88 C89 120.2(6) . .
C87 C88 H88 119.9 . .
C89 C88 H88 119.9 . .
C90 C89 C88 119.7(4) . .
C90 C89 C92 119.8(5) . .
C88 C89 C92 120.6(5) . .
C89 C90 C91 119.4(5) . .
C89 C90 H90 120.3 . .
C91 C90 H90 120.3 . .
C86 C91 C90 120.9(5) . .
C86 C91 H91 119.5 . .
C90 C91 H91 119.5 . .
O15 C92 O16 123.7(5) . .
O15 C92 C89 119.4(6) . .
O16 C92 C89 116.9(5) . .
C94 C93 C98 118.9(4) . .
C94 C93 C68 120.2(5) . .
C98 C93 C68 120.8(5) . .
C95 C94 C93 120.8(5) . .
C95 C94 H94 119.6 . .
C93 C94 H94 119.6 . .
C94 C95 C96 119.1(6) . .
C94 C95 H95 120.4 . .
C96 C95 H95 120.4 . .
C97 C96 C95 120.7(4) . .
C97 C96 C99 120.7(5) . .
C95 C96 C99 118.6(5) . .
C96 C97 C98 119.8(5) . .
C96 C97 H97 120.1 . .
C98 C97 H97 120.1 . .
C97 C98 C93 120.5(5) . .
C97 C98 H98 119.7 . .
C93 C98 H98 119.7 . .
O17 C99 O18 123.7(5) . .
O17 C99 C96 121.1(6) . .
O18 C99 C96 115.2(6) . .
C101 C100 C105 118.2(4) . .
C101 C100 C69 120.6(5) . .
C105 C100 C69 121.0(5) . .
C100 C101 C102 121.3(5) . .
C100 C101 H101 119.4 . .
C102 C101 H101 119.4 . .
C103 C102 C101 119.6(5) . .
C103 C102 H102 120.2 . .
C101 C102 H102 120.2 . .
C102 C103 C104 120.4(4) . .
C102 C103 C106 120.2(5) . .
C104 C103 C106 119.4(6) . .
C105 C104 C103 118.6(5) . .
C105 C104 H104 120.7 . .
C103 C104 H104 120.7 . .
C104 C105 C100 121.9(5) . .
C104 C105 H105 119.0 . .
C100 C105 H105 119.0 . .
O20 C106 O19 123.5(5) . .
O20 C106 C103 122.3(5) . .
O19 C106 C103 114.2(6) . .
C112 C107 C108 118.3(4) . .
C112 C107 C74 121.6(5) . .
C108 C107 C74 120.0(5) . .
C109 C108 C107 121.2(5) . .
C109 C108 H108 119.4 . .
C107 C108 H108 119.4 . .
C108 C109 C110 119.8(5) . .
C108 C109 H109 120.1 . .
C110 C109 H109 120.1 . .
C111 C110 C109 118.3(5) . .
C111 C110 C113 119.7(5) . .
C109 C110 C113 121.9(5) . .
C112 C111 C110 121.4(5) . .
C112 C111 H111 119.3 . .
C110 C111 H111 119.3 . .
C111 C112 C107 121.0(5) . .
C111 C112 H112 119.5 . .
C107 C112 H112 119.5 . .
O22 C113 O21 122.8(5) . .
O22 C113 C110 120.7(5) . .
O21 C113 C110 116.6(5) . .
C119 C114 C115 118.4(4) . .
C119 C114 C75 121.4(5) . .
C115 C114 C75 120.2(5) . .
C116 C115 C114 121.4(5) . .
C116 C115 H115 119.3 . .
C114 C115 H115 119.3 . .
C115 C116 C117 118.9(5) . .
C115 C116 H116 120.6 . .
C117 C116 H116 120.6 . .
C118 C117 C116 119.7(4) . .
C118 C117 C120 121.0(5) . .
C116 C117 C120 119.2(5) . .
C117 C118 C119 120.8(5) . .
C117 C118 H118 119.6 . .
C119 C118 H118 119.6 . .
C114 C119 C118 120.8(5) . .
C114 C119 H119 119.6 . .
C118 C119 H119 119.6 . .
O23 C120 O24 124.0(5) . .
O23 C120 C117 119.6(6) . .
O24 C120 C117 116.4(6) . .
C122 C121 C159 122.2(10) . .
C122 C121 H121 118.9 . .
C159 C121 H121 118.9 . .
C123 C122 C121 118.3(9) . .
C123 C122 H122 120.9 . .
C121 C122 H122 120.9 . .
C122 C123 C124 121.6(11) . .
C122 C123 H123 119.2 . .
C124 C123 H123 119.2 . .
C160 C124 C123 119.7(9) . .
C160 C124 H124 120.2 . .
C123 C124 H124 120.2 . .
O25 C125 O26 122.5(7) . .
O25 C125 C160 123.5(8) . .
O26 C125 C160 113.9(7) . .
O26 C126 H12A 109.5 . .
O26 C126 H12B 109.5 . .
H12A C126 H12B 109.5 . .
O26 C126 H12C 109.5 . .
H12A C126 H12C 109.5 . .
H12B C126 H12C 109.5 . .
C132 C127 C128 118.9(9) . .
C132 C127 C133 117.5(9) . .
C128 C127 C133 123.5(9) . .
C129 C128 C127 121.0(9) . .
C129 C128 H128 119.5 . .
C127 C128 H128 119.5 . .
C130 C129 C128 122.3(9) . .
C130 C129 H129 118.8 . .
C128 C129 H129 118.8 . .
C129 C130 C131 116.0(9) . .
C129 C130 H130 122.0 . .
C131 C130 H130 122.0 . .
C130 C131 C132 122.7(9) . .
C130 C131 H131 118.7 . .
C132 C131 H131 118.7 . .
C127 C132 C131 119.1(9) . .
C127 C132 H132 120.5 . .
C131 C132 H132 120.5 . .
O27 C133 O28 123.1(11) . .
O27 C133 C127 123.2(10) . .
O28 C133 C127 113.7(10) . .
O28 C134 H13A 109.5 . .
O28 C134 H13B 109.5 . .
H13A C134 H13B 109.5 . .
O28 C134 H13C 109.5 . .
H13A C134 H13C 109.5 . .
H13B C134 H13C 109.5 . .
C136 C135 C140 118.2(10) . .
C136 C135 C141 119.2(8) . .
C140 C135 C141 122.6(9) . .
C137 C136 C135 121.6(10) . .
C137 C136 H136 119.2 . .
C135 C136 H136 119.2 . .
C136 C137 C138 122.2(12) . .
C136 C137 H137 118.9 . .
C138 C137 H137 118.9 . .
C139 C138 C137 118.2(12) . .
C139 C138 H138 120.9 . .
C137 C138 H138 120.9 . .
C138 C139 C140 118.6(13) . .
C138 C139 H139 120.7 . .
C140 C139 H139 120.7 . .
C135 C140 C139 121.2(11) . .
C135 C140 H140 119.4 . .
C139 C140 H140 119.4 . .
O29 C141 O30 118.4(9) . .
O29 C141 C135 125.1(7) . .
O30 C141 C135 116.5(7) . .
O30 C142 H14A 109.5 . .
O30 C142 H14B 109.5 . .
H14A C142 H14B 109.5 . .
O30 C142 H14C 109.5 . .
H14A C142 H14C 109.5 . .
H14B C142 H14C 109.5 . .
C149 C143 C148 115.7(12) . .
C149 C143 C144 120.4(14) . .
C148 C143 C144 123.3(10) . .
C145 C144 C143 115.2(13) . .
C145 C144 H144 122.4 . .
C143 C144 H144 122.4 . .
C144 C145 C146 122.6(13) . .
C144 C145 H145 118.7 . .
C146 C145 H145 118.7 . .
C147 C146 C145 119.9(13) . .
C147 C146 H146 120.1 . .
C145 C146 H146 120.1 . .
C146 C147 C148 121.7(15) . .
C146 C147 H147 119.1 . .
C148 C147 H147 119.1 . .
C147 C148 C143 117.2(12) . .
C147 C148 H148 121.4 . .
C143 C148 H148 121.4 . .
O32 C149 C143 123.4(15) . .
O32 C149 O31 113.1(14) . .
C143 C149 O31 123.0(14) . .
O31 C150 H15D 109.5 . .
O31 C150 H15E 109.5 . .
H15D C150 H15E 109.5 . .
O31 C150 H15F 109.5 . .
H15D C150 H15F 109.5 . .
H15E C150 H15F 109.5 . .
C152 C151 C156 119.3(8) . .
C152 C151 C157 119.0(8) . .
C156 C151 C157 121.7(9) . .
C153 C152 C151 119.7(9) . .
C153 C152 H152 120.2 . .
C151 C152 H152 120.2 . .
C154 C153 C152 120.9(10) . .
C154 C153 H153 119.6 . .
C152 C153 H153 119.6 . .
C153 C154 C155 121.1(10) . .
C153 C154 H154 119.4 . .
C155 C154 H154 119.4 . .
C154 C155 C156 119.9(8) . .
C154 C155 H155 120.1 . .
C156 C155 H155 120.1 . .
C155 C156 C151 118.9(9) . .
C155 C156 H156 120.5 . .
C151 C156 H156 120.5 . .
O33 C157 O34 124.3(9) . .
O33 C157 C151 123.2(11) . .
O34 C157 C151 112.5(8) . .
O34 C158 H15A 109.5 . .
O34 C158 H15B 109.5 . .
H15A C158 H15B 109.5 . .
O34 C158 H15C 109.5 . .
H15A C158 H15C 109.5 . .
H15B C158 H15C 109.5 . .
C160 C159 C121 118.9(9) . .
C160 C159 H159 120.5 . .
C121 C159 H159 120.5 . .
C159 C160 C124 119.2(7) . .
C159 C160 C125 121.8(8) . .
C124 C160 C125 119.0(7) . .

loop_
_geom_bond_atom_site_label_1
_geom_bond_atom_site_label_2
_geom_bond_distance
_geom_bond_site_symmetry_2
O1 C25 1.233(12) .
O1 H1O 0.8200 .
O2 C25 1.141(11) .
O3 C32 1.302(7) .
O3 H3O 0.8200 .
O4 C32 1.215(7) .
O5 C39 1.231(7) .
O6 C39 1.290(8) .
O6 H6O 0.8200 .
O7 C46 1.152(8) .
O8 C46 1.236(8) .
O8 H8O 0.8200 .
O9 C53 1.260(7) .
O10 C53 1.251(7) .
O10 H10O 0.8200 .
O11 C60 1.272(8) .
O11 H11O 0.8200 .
O12 C60 1.235(8) .
O13 C85 1.303(7) .
O13 H13O 0.8200 .
O14 C85 1.212(7) .
O15 C92 1.257(7) .
O15 H15O 0.8200 .
O16 C92 1.280(7) .
O17 C99 1.231(8) .
O18 C99 1.279(8) .
O18 H18O 0.8200 .
O19 C106 1.307(7) .
O19 H19O 0.8200 .
O20 C106 1.226(7) .
O21 C113 1.307(7) .
O21 H21O 0.8200 .
O22 C113 1.237(7) .
O23 C120 1.245(8) .
O24 C120 1.279(8) .
O24 H24O 0.8200 .
O25 C125 1.217(9) .
O26 C125 1.316(9) .
O26 C126 1.410(8) .
O27 C133 1.212(12) .
O28 C133 1.326(11) .
O28 C134 1.434(13) .
O29 C141 1.222(8) .
O30 C141 1.331(10) .
O30 C142 1.416(13) .
O31 C149 1.363(14) .
O31 C150 1.439(12) .
O32 C149 1.239(15) .
O33 C157 1.196(10) .
O34 C157 1.344(11) .
O34 C158 1.418(10) .
C1 C2 1.382(6) .
C1 C18 1.419(6) .
C1 H1 0.9300 .
C2 C3 1.425(6) .
C2 C19 1.490(6) .
C3 C4 1.380(6) .
C3 C26 1.484(6) .
C4 C5 1.416(6) .
C4 H4 0.9300 .
C5 C18 1.404(6) .
C5 C6 1.466(6) .
C6 C7 1.408(6) .
C6 C11 1.413(6) .
C7 C8 1.367(6) .
C7 H7 0.9300 .
C8 C9 1.428(6) .
C8 C33 1.504(6) .
C9 C10 1.392(6) .
C9 C40 1.487(6) .
C10 C11 1.398(6) .
C10 H10 0.9300 .
C11 C12 1.462(5) .
C12 C13 1.381(6) .
C12 C17 1.425(6) .
C13 C14 1.384(6) .
C13 H13 0.9300 .
C14 C15 1.428(6) .
C14 C47 1.490(6) .
C15 C16 1.366(6) .
C15 C54 1.498(5) .
C16 C17 1.407(5) .
C16 H16 0.9300 .
C17 C18 1.454(6) .
C19 C24 1.373(8) .
C19 C20 1.404(9) .
C20 C21 1.378(7) .
C20 H20 0.9300 .
C21 C22 1.371(10) .
C21 H21 0.9300 .
C22 C23 1.381(9) .
C22 C25 1.521(11) .
C23 C24 1.371(7) .
C23 H23 0.9300 .
C24 H24 0.9300 .
C26 C27 1.390(7) .
C26 C31 1.400(7) .
C27 C28 1.389(7) .
C27 H27 0.9300 .
C28 C29 1.389(8) .
C28 H28 0.9300 .
C29 C30 1.378(8) .
C29 C32 1.502(7) .
C30 C31 1.384(7) .
C30 H30 0.9300 .
C31 H31 0.9300 .
C33 C34 1.365(8) .
C33 C38 1.402(8) .
C34 C35 1.389(6) .
C34 H34 0.9300 .
C35 C36 1.357(8) .
C35 H35 0.9300 .
C36 C37 1.424(8) .
C36 C39 1.491(7) .
C37 C38 1.360(6) .
C37 H37 0.9300 .
C38 H38 0.9300 .
C40 C45 1.375(8) .
C40 C41 1.376(8) .
C41 C42 1.390(7) .
C41 H41 0.9300 .
C42 C43 1.359(9) .
C42 H42 0.9300 .
C43 C44 1.366(8) .
C43 C46 1.481(7) .
C44 C45 1.387(7) .
C44 H44 0.9300 .
C45 H45 0.9300 .
C47 C48 1.376(7) .
C47 C52 1.392(7) .
C48 C49 1.368(7) .
C48 H48 0.9300 .
C49 C50 1.387(8) .
C49 H49 0.9300 .
C50 C51 1.369(8) .
C50 C53 1.487(7) .
C51 C52 1.359(7) .
C51 H51 0.9300 .
C52 H52 0.9300 .
C54 C59 1.365(8) .
C54 C55 1.411(8) .
C55 C56 1.382(6) .
C55 H55 0.9300 .
C56 C57 1.375(9) .
C56 H56 0.9300 .
C57 C58 1.388(9) .
C57 C60 1.495(7) .
C58 C59 1.401(7) .
C58 H58 0.9300 .
C59 H59 0.9300 .
C61 C62 1.379(6) .
C61 C78 1.417(6) .
C61 H61 0.9300 .
C62 C63 1.410(6) .
C62 C79 1.496(6) .
C63 C64 1.387(6) .
C63 C86 1.489(6) .
C64 C65 1.387(6) .
C64 H64 0.9300 .
C65 C78 1.412(6) .
C65 C66 1.457(6) .
C66 C67 1.406(5) .
C66 C71 1.413(6) .
C67 C68 1.389(6) .
C67 H67 0.9300 .
C68 C69 1.416(6) .
C68 C93 1.500(6) .
C69 C70 1.375(6) .
C69 C100 1.485(6) .
C70 C71 1.401(6) .
C70 H70 0.9300 .
C71 C72 1.471(5) .
C72 C73 1.395(6) .
C72 C77 1.406(6) .
C73 C74 1.373(6) .
C73 H73 0.9300 .
C74 C75 1.414(6) .
C74 C107 1.496(6) .
C75 C76 1.383(6) .
C75 C114 1.496(5) .
C76 C77 1.404(5) .
C76 H76 0.9300 .
C77 C78 1.464(6) .
C79 C80 1.384(8) .
C79 C84 1.393(7) .
C80 C81 1.379(6) .
C80 H80 0.9300 .
C81 C82 1.377(8) .
C81 H81 0.9300 .
C82 C83 1.374(8) .
C82 C85 1.489(6) .
C83 C84 1.390(6) .
C83 H83 0.9300 .
C84 H84 0.9300 .
C86 C91 1.370(7) .
C86 C87 1.396(8) .
C87 C88 1.368(7) .
C87 H87 0.9300 .
C88 C89 1.388(8) .
C88 H88 0.9300 .
C89 C90 1.385(8) .
C89 C92 1.476(7) .
C90 C91 1.401(7) .
C90 H90 0.9300 .
C91 H91 0.9300 .
C93 C94 1.390(8) .
C93 C98 1.395(8) .
C94 C95 1.384(6) .
C94 H94 0.9300 .
C95 C96 1.393(8) .
C95 H95 0.9300 .
C96 C97 1.377(8) .
C96 C99 1.498(6) .
C97 C98 1.382(6) .
C97 H97 0.9300 .
C98 H98 0.9300 .
C100 C101 1.387(8) .
C100 C105 1.391(8) .
C101 C102 1.388(6) .
C101 H101 0.9300 .
C102 C103 1.384(8) .
C102 H102 0.9300 .
C103 C104 1.403(8) .
C103 C106 1.488(7) .
C104 C105 1.383(6) .
C104 H104 0.9300 .
C105 H105 0.9300 .
C107 C112 1.391(8) .
C107 C108 1.398(7) .
C108 C109 1.374(7) .
C108 H108 0.9300 .
C109 C110 1.425(8) .
C109 H109 0.9300 .
C110 C111 1.376(8) .
C110 C113 1.460(7) .
C111 C112 1.374(7) .
C111 H111 0.9300 .
C112 H112 0.9300 .
C114 C119 1.368(8) .
C114 C115 1.398(8) .
C115 C116 1.381(6) .
C115 H115 0.9300 .
C116 C117 1.399(8) .
C116 H116 0.9300 .
C117 C118 1.363(8) .
C117 C120 1.499(6) .
C118 C119 1.387(6) .
C118 H118 0.9300 .
C119 H119 0.9300 .
C121 C122 1.344(14) .
C121 C159 1.386(11) .
C121 H121 0.9300 .
C122 C123 1.330(13) .
C122 H122 0.9300 .
C123 C124 1.388(11) .
C123 H123 0.9300 .
C124 C160 1.362(11) .
C124 H124 0.9300 .
C125 C160 1.491(9) .
C126 H12A 0.9600 .
C126 H12B 0.9600 .
C126 H12C 0.9600 .
C127 C132 1.369(11) .
C127 C128 1.372(11) .
C127 C133 1.491(14) .
C128 C129 1.372(13) .
C128 H128 0.9300 .
C129 C130 1.368(12) .
C129 H129 0.9300 .
C130 C131 1.387(12) .
C130 H130 0.9300 .
C131 C132 1.396(13) .
C131 H131 0.9300 .
C132 H132 0.9300 .
C134 H13A 0.9600 .
C134 H13B 0.9600 .
C134 H13C 0.9600 .
C135 C136 1.337(12) .
C135 C140 1.382(11) .
C135 C141 1.423(11) .
C136 C137 1.324(13) .
C136 H136 0.9300 .
C137 C138 1.382(15) .
C137 H137 0.9300 .
C138 C139 1.366(17) .
C138 H138 0.9300 .
C139 C140 1.392(16) .
C139 H139 0.9300 .
C140 H140 0.9300 .
C142 H14A 0.9600 .
C142 H14B 0.9600 .
C142 H14C 0.9600 .
C143 C149 1.319(16) .
C143 C148 1.423(16) .
C143 C144 1.437(15) .
C144 C145 1.372(16) .
C144 H144 0.9300 .
C145 C146 1.45(2) .
C145 H145 0.9300 .
C146 C147 1.344(17) .
C146 H146 0.9300 .
C147 C148 1.403(15) .
C147 H147 0.9300 .
C148 H148 0.9300 .
C150 H15D 0.9600 .
C150 H15E 0.9600 .
C150 H15F 0.9600 .
C151 C152 1.382(12) .
C151 C156 1.404(10) .
C151 C157 1.500(11) .
C152 C153 1.365(12) .
C152 H152 0.9300 .
C153 C154 1.349(13) .
C153 H153 0.9300 .
C154 C155 1.359(12) .
C154 H154 0.9300 .
C155 C156 1.384(10) .
C155 H155 0.9300 .
C156 H156 0.9300 .
C158 H15A 0.9600 .
C158 H15B 0.9600 .
C158 H15C 0.9600 .
C159 C160 1.360(10) .
C159 H159 0.9300 .

loop_
_geom_hbond_atom_site_label_D
_geom_hbond_atom_site_label_H
_geom_hbond_atom_site_label_A
_geom_hbond_site_symmetry_D
_geom_hbond_site_symmetry_H
_geom_hbond_site_symmetry_A
_geom_hbond_distance_DA
_geom_hbond_distance_DH
_geom_hbond_distance_HA
_geom_hbond_angle_DHA
_geom_hbond_publ_flag
O1 H1O O7 . . 1_465 2.880(14) 0.820 2.413 117.0 no
O3 H3O O22 . . 2_666 2.594(6) 0.820 1.784 169.5 no
O6 H6O O23 . . 2_756 2.618(6) 0.820 1.805 170.7 no
O8 H8O O2 . . 1_645 2.723(13) 0.820 1.929 162.9 no
O10 H10O O16 . . 2_755 2.607(6) 0.820 1.816 161.5 no
O11 H11O O17 . . 2_665 2.689(7) 0.820 1.872 174.0 no
O13 H13O O20 . . 1_645 2.635(7) 0.820 1.816 177.7 no
O15 H15O O9 . . 2_755 2.618(6) 0.820 1.817 165.2 no
O18 H18O O12 . . 2_665 2.610(6) 0.820 1.800 169.4 no
O19 H19O O14 . . 1_465 2.621(8) 0.820 1.801 178.2 no
O21 H21O O4 . . 2_666 2.685(6) 0.820 1.874 169.4 no
O24 H24O O5 . . 2_756 2.632(6) 0.820 1.822 169.2 no

loop_
_geom_torsion_atom_site_label_1
_geom_torsion_atom_site_label_2
_geom_torsion_atom_site_label_3
_geom_torsion_atom_site_label_4
_geom_torsion
_geom_torsion_site_symmetry_1
_geom_torsion_site_symmetry_2
_geom_torsion_site_symmetry_3
_geom_torsion_site_symmetry_4
C18 C1 C2 C3 -2.6(10) . . . .
C18 C1 C2 C19 179.5(6) . . . .
C1 C2 C3 C4 2.5(9) . . . .
C19 C2 C3 C4 -179.8(6) . . . .
C1 C2 C3 C26 179.0(6) . . . .
C19 C2 C3 C26 -3.3(10) . . . .
C2 C3 C4 C5 -0.4(9) . . . .
C26 C3 C4 C5 -177.0(6) . . . .
C3 C4 C5 C18 -1.8(9) . . . .
C3 C4 C5 C6 177.7(6) . . . .
C18 C5 C6 C7 172.6(6) . . . .
C4 C5 C6 C7 -7.0(9) . . . .
C18 C5 C6 C11 -8.0(9) . . . .
C4 C5 C6 C11 172.4(6) . . . .
C11 C6 C7 C8 -2.2(9) . . . .
C5 C6 C7 C8 177.2(6) . . . .
C6 C7 C8 C9 2.7(9) . . . .
C6 C7 C8 C33 -171.7(6) . . . .
C7 C8 C9 C10 -2.9(9) . . . .
C33 C8 C9 C10 171.2(6) . . . .
C7 C8 C9 C40 176.4(6) . . . .
C33 C8 C9 C40 -9.4(9) . . . .
C8 C9 C10 C11 3.0(9) . . . .
C40 C9 C10 C11 -176.4(6) . . . .
C9 C10 C11 C6 -2.6(9) . . . .
C9 C10 C11 C12 178.3(6) . . . .
C7 C6 C11 C10 2.0(8) . . . .
C5 C6 C11 C10 -177.4(6) . . . .
C7 C6 C11 C12 -178.8(5) . . . .
C5 C6 C11 C12 1.8(9) . . . .
C10 C11 C12 C13 0.8(9) . . . .
C6 C11 C12 C13 -178.3(6) . . . .
C10 C11 C12 C17 -175.7(6) . . . .
C6 C11 C12 C17 5.2(9) . . . .
C17 C12 C13 C14 -0.5(9) . . . .
C11 C12 C13 C14 -177.0(6) . . . .
C12 C13 C14 C15 -1.0(10) . . . .
C12 C13 C14 C47 174.9(6) . . . .
C13 C14 C15 C16 2.6(9) . . . .
C47 C14 C15 C16 -173.1(6) . . . .
C13 C14 C15 C54 -174.9(6) . . . .
C47 C14 C15 C54 9.5(9) . . . .
C14 C15 C16 C17 -2.7(9) . . . .
C54 C15 C16 C17 174.9(6) . . . .
C15 C16 C17 C12 1.1(9) . . . .
C15 C16 C17 C18 -175.7(6) . . . .
C13 C12 C17 C16 0.5(9) . . . .
C11 C12 C17 C16 177.2(5) . . . .
C13 C12 C17 C18 177.4(6) . . . .
C11 C12 C17 C18 -5.9(9) . . . .
C4 C5 C18 C1 1.7(9) . . . .
C6 C5 C18 C1 -177.8(6) . . . .
C4 C5 C18 C17 -173.1(6) . . . .
C6 C5 C18 C17 7.3(9) . . . .
C2 C1 C18 C5 0.5(10) . . . .
C2 C1 C18 C17 175.3(6) . . . .
C16 C17 C18 C5 176.4(6) . . . .
C12 C17 C18 C5 -0.4(9) . . . .
C16 C17 C18 C1 1.8(9) . . . .
C12 C17 C18 C1 -175.0(6) . . . .
C1 C2 C19 C24 127.0(6) . . . .
C3 C2 C19 C24 -50.6(9) . . . .
C1 C2 C19 C20 -49.0(8) . . . .
C3 C2 C19 C20 133.3(6) . . . .
C24 C19 C20 C21 0.7(10) . . . .
C2 C19 C20 C21 176.9(6) . . . .
C19 C20 C21 C22 -0.8(11) . . . .
C20 C21 C22 C23 -0.1(11) . . . .
C20 C21 C22 C25 175.1(8) . . . .
C21 C22 C23 C24 1.0(12) . . . .
C25 C22 C23 C24 -174.8(8) . . . .
C22 C23 C24 C19 -1.0(11) . . . .
C20 C19 C24 C23 0.1(9) . . . .
C2 C19 C24 C23 -175.9(6) . . . .
C21 C22 C25 O2 117.2(13) . . . .
C23 C22 C25 O2 -67.5(16) . . . .
C21 C22 C25 O1 -3.1(15) . . . .
C23 C22 C25 O1 172.1(10) . . . .
C4 C3 C26 C27 131.1(6) . . . .
C2 C3 C26 C27 -45.4(8) . . . .
C4 C3 C26 C31 -45.7(8) . . . .
C2 C3 C26 C31 137.8(6) . . . .
C31 C26 C27 C28 -1.2(8) . . . .
C3 C26 C27 C28 -178.0(5) . . . .
C26 C27 C28 C29 -1.0(8) . . . .
C27 C28 C29 C30 2.5(9) . . . .
C27 C28 C29 C32 -177.9(5) . . . .
C28 C29 C30 C31 -1.7(9) . . . .
C32 C29 C30 C31 178.7(5) . . . .
C29 C30 C31 C26 -0.5(8) . . . .
C27 C26 C31 C30 1.9(8) . . . .
C3 C26 C31 C30 178.9(5) . . . .
C30 C29 C32 O4 1.0(9) . . . .
C28 C29 C32 O4 -178.7(6) . . . .
C30 C29 C32 O3 -177.2(6) . . . .
C28 C29 C32 O3 3.2(8) . . . .
C7 C8 C33 C34 -51.1(8) . . . .
C9 C8 C33 C34 134.7(6) . . . .
C7 C8 C33 C38 123.8(6) . . . .
C9 C8 C33 C38 -50.4(8) . . . .
C38 C33 C34 C35 -0.6(9) . . . .
C8 C33 C34 C35 174.3(5) . . . .
C33 C34 C35 C36 0.6(9) . . . .
C34 C35 C36 C37 -0.7(9) . . . .
C34 C35 C36 C39 -179.6(6) . . . .
C35 C36 C37 C38 0.8(9) . . . .
C39 C36 C37 C38 179.7(6) . . . .
C36 C37 C38 C33 -0.7(9) . . . .
C34 C33 C38 C37 0.6(8) . . . .
C8 C33 C38 C37 -174.4(5) . . . .
C35 C36 C39 O5 -4.8(10) . . . .
C37 C36 C39 O5 176.4(6) . . . .
C35 C36 C39 O6 174.5(6) . . . .
C37 C36 C39 O6 -4.4(9) . . . .
C10 C9 C40 C45 -48.9(8) . . . .
C8 C9 C40 C45 131.7(6) . . . .
C10 C9 C40 C41 129.7(6) . . . .
C8 C9 C40 C41 -49.7(8) . . . .
C45 C40 C41 C42 -1.2(9) . . . .
C9 C40 C41 C42 -179.9(6) . . . .
C40 C41 C42 C43 -0.2(10) . . . .
C41 C42 C43 C44 1.7(10) . . . .
C41 C42 C43 C46 -176.6(6) . . . .
C42 C43 C44 C45 -1.6(9) . . . .
C46 C43 C44 C45 176.7(6) . . . .
C41 C40 C45 C44 1.3(9) . . . .
C9 C40 C45 C44 179.9(5) . . . .
C43 C44 C45 C40 0.1(9) . . . .
C42 C43 C46 O7 3.5(12) . . . .
C44 C43 C46 O7 -174.8(9) . . . .
C42 C43 C46 O8 -172.7(7) . . . .
C44 C43 C46 O8 9.1(10) . . . .
C13 C14 C47 C48 -130.5(6) . . . .
C15 C14 C47 C48 45.1(9) . . . .
C13 C14 C47 C52 43.2(8) . . . .
C15 C14 C47 C52 -141.2(6) . . . .
C52 C47 C48 C49 -1.3(8) . . . .
C14 C47 C48 C49 172.6(5) . . . .
C47 C48 C49 C50 0.9(9) . . . .
C48 C49 C50 C51 0.5(9) . . . .
C48 C49 C50 C53 180.0(5) . . . .
C49 C50 C51 C52 -1.6(9) . . . .
C53 C50 C51 C52 179.0(6) . . . .
C50 C51 C52 C47 1.2(10) . . . .
C48 C47 C52 C51 0.2(9) . . . .
C14 C47 C52 C51 -173.8(6) . . . .
C51 C50 C53 O10 178.9(6) . . . .
C49 C50 C53 O10 -0.6(9) . . . .
C51 C50 C53 O9 -1.5(9) . . . .
C49 C50 C53 O9 179.1(6) . . . .
C16 C15 C54 C59 -117.1(6) . . . .
C14 C15 C54 C59 60.4(8) . . . .
C16 C15 C54 C55 59.9(7) . . . .
C14 C15 C54 C55 -122.7(6) . . . .
C59 C54 C55 C56 -1.8(8) . . . .
C15 C54 C55 C56 -178.8(5) . . . .
C54 C55 C56 C57 3.3(8) . . . .
C55 C56 C57 C58 -1.3(8) . . . .
C55 C56 C57 C60 -180.0(5) . . . .
C56 C57 C58 C59 -2.1(8) . . . .
C60 C57 C58 C59 176.6(5) . . . .
C55 C54 C59 C58 -1.6(8) . . . .
C15 C54 C59 C58 175.3(5) . . . .
C57 C58 C59 C54 3.6(8) . . . .
C56 C57 C60 O12 15.9(8) . . . .
C58 C57 C60 O12 -162.8(6) . . . .
C56 C57 C60 O11 -163.5(5) . . . .
C58 C57 C60 O11 17.9(8) . . . .
C78 C61 C62 C63 -1.1(9) . . . .
C78 C61 C62 C79 -179.7(6) . . . .
C61 C62 C63 C64 3.0(9) . . . .
C79 C62 C63 C64 -178.3(6) . . . .
C61 C62 C63 C86 -172.8(6) . . . .
C79 C62 C63 C86 5.9(10) . . . .
C62 C63 C64 C65 -3.8(9) . . . .
C86 C63 C64 C65 172.2(6) . . . .
C63 C64 C65 C78 2.5(9) . . . .
C63 C64 C65 C66 -175.7(6) . . . .
C64 C65 C66 C67 0.4(9) . . . .
C78 C65 C66 C67 -177.7(6) . . . .
C64 C65 C66 C71 -179.8(5) . . . .
C78 C65 C66 C71 2.0(8) . . . .
C71 C66 C67 C68 -1.4(9) . . . .
C65 C66 C67 C68 178.3(6) . . . .
C66 C67 C68 C69 0.2(9) . . . .
C66 C67 C68 C93 -177.9(5) . . . .
C67 C68 C69 C70 1.0(8) . . . .
C93 C68 C69 C70 178.9(6) . . . .
C67 C68 C69 C100 178.0(6) . . . .
C93 C68 C69 C100 -4.0(9) . . . .
C68 C69 C70 C71 -0.9(9) . . . .
C100 C69 C70 C71 -178.1(6) . . . .
C69 C70 C71 C66 -0.3(9) . . . .
C69 C70 C71 C72 -179.3(6) . . . .
C67 C66 C71 C70 1.4(8) . . . .
C65 C66 C71 C70 -178.3(5) . . . .
C67 C66 C71 C72 -179.5(5) . . . .
C65 C66 C71 C72 0.8(8) . . . .
C70 C71 C72 C73 -3.4(9) . . . .
C66 C71 C72 C73 177.6(5) . . . .
C70 C71 C72 C77 175.0(6) . . . .
C66 C71 C72 C77 -4.1(8) . . . .
C77 C72 C73 C74 -1.6(9) . . . .
C71 C72 C73 C74 176.8(6) . . . .
C72 C73 C74 C75 0.3(9) . . . .
C72 C73 C74 C107 -174.0(5) . . . .
C73 C74 C75 C76 0.9(9) . . . .
C107 C74 C75 C76 174.8(6) . . . .
C73 C74 C75 C114 179.3(6) . . . .
C107 C74 C75 C114 -6.8(9) . . . .
C74 C75 C76 C77 -0.7(9) . . . .
C114 C75 C76 C77 -179.2(6) . . . .
C75 C76 C77 C72 -0.6(9) . . . .
C75 C76 C77 C78 178.1(6) . . . .
C73 C72 C77 C76 1.7(8) . . . .
C71 C72 C77 C76 -176.7(5) . . . .
C73 C72 C77 C78 -177.0(5) . . . .
C71 C72 C77 C78 4.6(8) . . . .
C64 C65 C78 C61 -0.3(8) . . . .
C66 C65 C78 C61 177.9(5) . . . .
C64 C65 C78 C77 -179.7(5) . . . .
C66 C65 C78 C77 -1.5(8) . . . .
C62 C61 C78 C65 -0.3(9) . . . .
C62 C61 C78 C77 179.1(6) . . . .
C76 C77 C78 C65 179.6(6) . . . .
C72 C77 C78 C65 -1.8(8) . . . .
C76 C77 C78 C61 0.2(9) . . . .
C72 C77 C78 C61 178.8(6) . . . .
C61 C62 C79 C80 43.2(8) . . . .
C63 C62 C79 C80 -135.5(6) . . . .
C61 C62 C79 C84 -137.4(6) . . . .
C63 C62 C79 C84 43.9(8) . . . .
C84 C79 C80 C81 -1.4(9) . . . .
C62 C79 C80 C81 178.0(5) . . . .
C79 C80 C81 C82 -0.6(10) . . . .
C80 C81 C82 C83 1.8(9) . . . .
C80 C81 C82 C85 -178.9(6) . . . .
C81 C82 C83 C84 -1.0(9) . . . .
C85 C82 C83 C84 179.7(5) . . . .
C82 C83 C84 C79 -1.0(9) . . . .
C80 C79 C84 C83 2.2(8) . . . .
C62 C79 C84 C83 -177.2(5) . . . .
C83 C82 C85 O14 -5.8(9) . . . .
C81 C82 C85 O14 174.9(6) . . . .
C83 C82 C85 O13 173.6(6) . . . .
C81 C82 C85 O13 -5.6(9) . . . .
C64 C63 C86 C91 53.9(8) . . . .
C62 C63 C86 C91 -130.2(6) . . . .
C64 C63 C86 C87 -122.8(6) . . . .
C62 C63 C86 C87 53.1(8) . . . .
C91 C86 C87 C88 0.2(8) . . . .
C63 C86 C87 C88 177.0(5) . . . .
C86 C87 C88 C89 -0.1(8) . . . .
C87 C88 C89 C90 0.1(8) . . . .
C87 C88 C89 C92 179.2(5) . . . .
C88 C89 C90 C91 -0.3(8) . . . .
C92 C89 C90 C91 -179.4(5) . . . .
C87 C86 C91 C90 -0.4(7) . . . .
C63 C86 C91 C90 -177.1(5) . . . .
C89 C90 C91 C86 0.4(8) . . . .
C90 C89 C92 O15 -4.7(8) . . . .
C88 C89 C92 O15 176.1(6) . . . .
C90 C89 C92 O16 173.1(6) . . . .
C88 C89 C92 O16 -6.0(8) . . . .
C67 C68 C93 C94 -57.8(7) . . . .
C69 C68 C93 C94 124.2(6) . . . .
C67 C68 C93 C98 118.8(6) . . . .
C69 C68 C93 C98 -59.2(8) . . . .
C98 C93 C94 C95 2.6(8) . . . .
C68 C93 C94 C95 179.3(5) . . . .
C93 C94 C95 C96 -2.2(8) . . . .
C94 C95 C96 C97 0.4(8) . . . .
C94 C95 C96 C99 179.8(5) . . . .
C95 C96 C97 C98 1.0(8) . . . .
C99 C96 C97 C98 -178.4(5) . . . .
C96 C97 C98 C93 -0.6(8) . . . .
C94 C93 C98 C97 -1.2(8) . . . .
C68 C93 C98 C97 -177.8(5) . . . .
C97 C96 C99 O17 165.5(6) . . . .
C95 C96 C99 O17 -13.9(8) . . . .
C97 C96 C99 O18 -12.5(8) . . . .
C95 C96 C99 O18 168.0(5) . . . .
C70 C69 C100 C101 130.9(6) . . . .
C68 C69 C100 C101 -46.1(8) . . . .
C70 C69 C100 C105 -45.1(8) . . . .
C68 C69 C100 C105 137.9(6) . . . .
C105 C100 C101 C102 -2.3(9) . . . .
C69 C100 C101 C102 -178.4(5) . . . .
C100 C101 C102 C103 1.5(9) . . . .
C101 C102 C103 C104 -0.6(9) . . . .
C101 C102 C103 C106 -179.0(6) . . . .
C102 C103 C104 C105 0.4(9) . . . .
C106 C103 C104 C105 178.9(6) . . . .
C103 C104 C105 C100 -1.2(9) . . . .
C101 C100 C105 C104 2.1(9) . . . .
C69 C100 C105 C104 178.2(5) . . . .
C102 C103 C106 O20 -178.5(6) . . . .
C104 C103 C106 O20 3.0(10) . . . .
C102 C103 C106 O19 1.8(9) . . . .
C104 C103 C106 O19 -176.7(6) . . . .
C73 C74 C107 C112 126.3(6) . . . .
C75 C74 C107 C112 -47.7(8) . . . .
C73 C74 C107 C108 -49.3(8) . . . .
C75 C74 C107 C108 136.7(6) . . . .
C112 C107 C108 C109 -0.5(8) . . . .
C74 C107 C108 C109 175.2(5) . . . .
C107 C108 C109 C110 -0.4(8) . . . .
C108 C109 C110 C111 0.8(8) . . . .
C108 C109 C110 C113 178.5(5) . . . .
C109 C110 C111 C112 -0.4(8) . . . .
C113 C110 C111 C112 -178.1(5) . . . .
C110 C111 C112 C107 -0.5(8) . . . .
C108 C107 C112 C111 0.9(8) . . . .
C74 C107 C112 C111 -174.7(5) . . . .
C111 C110 C113 O22 4.5(9) . . . .
C109 C110 C113 O22 -173.2(6) . . . .
C111 C110 C113 O21 -175.5(5) . . . .
C109 C110 C113 O21 6.8(8) . . . .
C76 C75 C114 C119 123.0(6) . . . .
C74 C75 C114 C119 -55.4(8) . . . .
C76 C75 C114 C115 -55.3(8) . . . .
C74 C75 C114 C115 126.3(6) . . . .
C119 C114 C115 C116 -1.2(8) . . . .
C75 C114 C115 C116 177.2(5) . . . .
C114 C115 C116 C117 -0.9(9) . . . .
C115 C116 C117 C118 2.3(9) . . . .
C115 C116 C117 C120 -179.9(6) . . . .
C116 C117 C118 C119 -1.7(9) . . . .
C120 C117 C118 C119 -179.5(6) . . . .
C115 C114 C119 C118 1.8(8) . . . .
C75 C114 C119 C118 -176.6(5) . . . .
C117 C118 C119 C114 -0.3(9) . . . .
C118 C117 C120 O23 -5.5(9) . . . .
C116 C117 C120 O23 176.8(6) . . . .
C118 C117 C120 O24 173.9(6) . . . .
C116 C117 C120 O24 -3.9(9) . . . .
C159 C121 C122 C123 2.7(15) . . . .
C121 C122 C123 C124 -2.5(15) . . . .
C122 C123 C124 C160 0.4(14) . . . .
C126 O26 C125 O25 1.5(10) . . . .
C126 O26 C125 C160 179.6(6) . . . .
C132 C127 C128 C129 -1.3(13) . . . .
C133 C127 C128 C129 -178.2(8) . . . .
C127 C128 C129 C130 -0.9(14) . . . .
C128 C129 C130 C131 2.3(14) . . . .
C129 C130 C131 C132 -1.6(15) . . . .
C128 C127 C132 C131 1.9(13) . . . .
C133 C127 C132 C131 179.0(9) . . . .
C130 C131 C132 C127 -0.4(15) . . . .
C134 O28 C133 O27 -7.7(14) . . . .
C134 O28 C133 C127 172.3(9) . . . .
C132 C127 C133 O27 5.0(14) . . . .
C128 C127 C133 O27 -178.0(10) . . . .
C132 C127 C133 O28 -174.9(8) . . . .
C128 C127 C133 O28 2.0(12) . . . .
C140 C135 C136 C137 -1.5(13) . . . .
C141 C135 C136 C137 180.0(8) . . . .
C135 C136 C137 C138 2.4(16) . . . .
C136 C137 C138 C139 -2.8(17) . . . .
C137 C138 C139 C140 2.3(19) . . . .
C136 C135 C140 C139 1.2(15) . . . .
C141 C135 C140 C139 179.6(10) . . . .
C138 C139 C140 C135 -1.6(19) . . . .
C142 O30 C141 O29 -1.3(15) . . . .
C142 O30 C141 C135 178.6(11) . . . .
C136 C135 C141 O29 7.9(11) . . . .
C140 C135 C141 O29 -170.5(8) . . . .
C136 C135 C141 O30 -172.1(8) . . . .
C140 C135 C141 O30 9.5(11) . . . .
C149 C143 C144 C145 -174.4(14) . . . .
C148 C143 C144 C145 -3.4(18) . . . .
C143 C144 C145 C146 3(2) . . . .
C144 C145 C146 C147 -1(3) . . . .
C145 C146 C147 C148 0(2) . . . .
C146 C147 C148 C143 -0.8(18) . . . .
C149 C143 C148 C147 173.9(11) . . . .
C144 C143 C148 C147 2.5(16) . . . .
C148 C143 C149 O32 172.8(14) . . . .
C144 C143 C149 O32 -16(2) . . . .
C148 C143 C149 O31 1.2(19) . . . .
C144 C143 C149 O31 172.8(12) . . . .
C150 O31 C149 O32 11(2) . . . .
C150 O31 C149 C143 -176.9(13) . . . .
C156 C151 C152 C153 -2.4(12) . . . .
C157 C151 C152 C153 177.8(7) . . . .
C151 C152 C153 C154 3.5(14) . . . .
C152 C153 C154 C155 -1.2(14) . . . .
C153 C154 C155 C156 -2.1(13) . . . .
C154 C155 C156 C151 3.0(11) . . . .
C152 C151 C156 C155 -0.8(10) . . . .
C157 C151 C156 C155 179.0(6) . . . .
C158 O34 C157 O33 -4.7(11) . . . .
C158 O34 C157 C151 175.6(6) . . . .
C152 C151 C157 O33 23.1(10) . . . .
C156 C151 C157 O33 -156.6(7) . . . .
C152 C151 C157 O34 -157.1(7) . . . .
C156 C151 C157 O34 23.1(9) . . . .
C122 C121 C159 C160 -0.7(14) . . . .
C121 C159 C160 C124 -1.5(11) . . . .
C121 C159 C160 C125 179.2(7) . . . .
C123 C124 C160 C159 1.6(12) . . . .
C123 C124 C160 C125 -179.0(7) . . . .
O25 C125 C160 C159 174.0(7) . . . .
O26 C125 C160 C159 -4.2(9) . . . .
O25 C125 C160 C124 -5.4(10) . . . .
O26 C125 C160 C124 176.4(6) . . . .

loop_
_platon_squeeze_void_nr
_platon_squeeze_void_average_x
_platon_squeeze_void_average_y
_platon_squeeze_void_average_z
_platon_squeeze_void_volume
_platon_squeeze_void_count_electrons
_platon_squeeze_void_content
1 -0.015 0.774 0.500 1116 262 ' '
2 0.046 0.341 0.982 11 1 ' '
3 0.067 0.774 0.182 7 1 ' '
4 0.500 0.000 0.000 592 153 ' '
5 0.953 0.659 0.018 11 0 ' '
6 0.933 0.226 0.818 7 0 ' '
